data_7007691
loop_
_publ_author_name
'Morishita, Yasuhiko'
'Kogane, Tamizo'
'Nogami, Takashi'
'Ishida, Takayuki'

_publ_section_title
;
 Double half-cubane copper(II) complexes available from copper(II)
 1,1,1,5,5,5-hexafluoropentane-2,4-dionate dissolved in formamides.
;
_journal_issue 37
_journal_name_full 'Dalton transactions (Cambridge, England : 2003)'
_journal_page_first 4438
_journal_page_last 4443
_journal_paper_doi 10.1039/b609128h
_journal_year 2006
_chemical_formula_moiety 'C33.50 H27.50 Cu4 F30 N2.50 O14.50 '
_chemical_formula_sum 'C33.5 H27.5 Cu4 F30 N2.5 O14.5'
_chemical_formula_weight 1521.23
_space_group_IT_number 2
_symmetry_cell_setting triclinic
_symmetry_Int_Tables_number 2
_symmetry_space_group_name_Hall '-P 1'
_symmetry_space_group_name_H-M 'P -1'
_cell_angle_alpha 77.82(3)
_cell_angle_beta 87.67(4)
_cell_angle_gamma 83.96(3)
_cell_formula_units_Z 2
_cell_length_a 11.987(5)
_cell_length_b 14.073(5)
_cell_length_c 14.947(6)
_cell_measurement_reflns_used 25365
_cell_measurement_temperature 88(1)
_cell_measurement_theta_max 27.5
_cell_measurement_theta_min 1.4
_cell_volume 2450.6(17)
_computing_cell_refinement PROCESS-AUTO
_computing_data_collection PROCESS-AUTO
_computing_data_reduction CrystalStructure
_computing_publication_material 'CrystalStructure 3.7.0'
_computing_structure_refinement CRYSTALS
_computing_structure_solution SIR92
_diffrn_detector_area_resol_mean 10.00
_diffrn_measured_fraction_theta_full 0.984
_diffrn_measured_fraction_theta_max 0.984
_diffrn_measurement_device_type 'Rigaku RAXIS-RAPID'
_diffrn_measurement_method \w
_diffrn_radiation_type 'Mo K\a'
_diffrn_radiation_wavelength 0.71069
_diffrn_reflns_av_R_equivalents 0.056
_diffrn_reflns_limit_h_max 15
_diffrn_reflns_limit_h_min -14
_diffrn_reflns_limit_k_max 18
_diffrn_reflns_limit_k_min -18
_diffrn_reflns_limit_l_max 19
_diffrn_reflns_limit_l_min -19
_diffrn_reflns_number 23449
_diffrn_reflns_theta_full 27.48
_diffrn_reflns_theta_max 27.48
_exptl_absorpt_coefficient_mu 1.892
_exptl_absorpt_correction_T_max 0.828
_exptl_absorpt_correction_T_min 0.674
_exptl_absorpt_correction_type numerical
_exptl_absorpt_process_details
;
Higashi, T. (1999). Program for Absorption Correction.
Rigaku Corporation, Tokyo, Japan.
;
_exptl_crystal_colour green
_exptl_crystal_density_diffrn 2.061
_exptl_crystal_density_method 'not measured'
_exptl_crystal_description block
_exptl_crystal_F_000 1496.00
_exptl_crystal_size_max 0.25
_exptl_crystal_size_mid 0.10
_exptl_crystal_size_min 0.10
_refine_diff_density_max 1.73
_refine_diff_density_min -1.52
_refine_ls_extinction_method none
_refine_ls_goodness_of_fit_ref 0.999
_refine_ls_hydrogen_treatment refall
_refine_ls_number_parameters 812
_refine_ls_number_reflns 11066
_refine_ls_R_factor_gt 0.0514
_refine_ls_shift/su_max 0.0000
_refine_ls_structure_factor_coef F
_refine_ls_weighting_details 'w = 1/[0.0020Fo^2^ + 3.0000\s(Fo^2^)]'
_refine_ls_weighting_scheme calc
_refine_ls_wR_factor_ref 0.0968
_reflns_number_gt 7331
_reflns_number_total 11066
_reflns_threshold_expression F^2^>2.0\s(F^2^)
_cod_data_source_file b609128h.txt
_cod_data_source_block '[Cu4(ttpt)2(hfac)2(dmf)2.5]'
_cod_original_formula_sum 'C33.50 H27.50 Cu4 F30 N2.50 O14.50 '
_cod_database_code 7007691

loop_
_symmetry_equiv_pos_site_id
_symmetry_equiv_pos_as_xyz
1 +X,+Y,+Z
2 -X,-Y,-Z

loop_
_atom_site_label
_atom_site_type_symbol
_atom_site_fract_x
_atom_site_fract_y
_atom_site_fract_z
_atom_site_U_iso_or_equiv
_atom_site_adp_type
_atom_site_occupancy
_atom_site_symmetry_multiplicity
_atom_site_calc_flag
_atom_site_refinement_flags
_atom_site_disorder_assembly
_atom_site_disorder_group
Cu(1) Cu -0.07269(6) 0.14765(6) 0.08839(6) 0.0098(2) Uani 1.00 1 d . . .
Cu(2) Cu -0.12009(6) -0.00391(6) -0.02475(6) 0.0086(2) Uani 1.00 1 d . . .
Cu(101) Cu 0.40694(6) 0.32982(6) 0.53622(6) 0.0112(2) Uani 1.00 1 d . . .
Cu(102) Cu 0.62083(9) 0.44510(6) 0.49271(6) 0.0162(2) Uani 1.00 1 d . . .
F(1) F -0.2713(3) -0.0744(3) 0.3081(3) 0.0237(12) Uani 1.00 1 d . . .
F(2) F -0.3484(3) -0.0504(3) 0.1753(3) 0.0244(13) Uani 1.00 1 d . . .
F(3) F -0.3025(3) 0.0718(3) 0.2268(3) 0.0214(12) Uani 1.00 1 d . . .
F(4) F 0.0189(4) -0.3132(3) 0.2350(2) 0.0216(12) Uani 1.00 1 d . . .
F(5) F 0.1448(3) -0.2822(3) 0.1290(3) 0.0210(12) Uani 1.00 1 d . . .
F(6) F -0.0243(4) -0.2985(3) 0.0932(3) 0.0231(12) Uani 1.00 1 d . . .
F(7) F 0.2061(3) 0.0141(3) 0.2746(3) 0.0211(12) Uani 1.00 1 d . . .
F(8) F 0.0746(4) -0.0342(3) 0.3715(2) 0.0246(13) Uani 1.00 1 d . . .
F(9) F 0.0622(3) 0.1143(3) 0.2929(2) 0.0198(12) Uani 1.00 1 d . . .
F(10) F -0.3984(4) 0.3616(3) 0.1185(3) 0.0325(15) Uani 1.00 1 d . . .
F(11) F -0.3824(4) 0.3507(3) -0.0229(3) 0.0311(14) Uani 1.00 1 d . . .
F(12) F -0.3344(4) 0.4775(3) 0.0187(4) 0.0363(15) Uani 1.00 1 d . . .
F(13) F 0.1035(4) 0.3609(4) 0.2112(3) 0.0404(17) Uani 1.00 1 d . . .
F(14) F 0.1534(4) 0.3979(3) 0.0696(4) 0.0362(16) Uani 1.00 1 d . . .
F(15) F 0.0275(4) 0.4919(3) 0.1238(4) 0.0411(17) Uani 1.00 1 d . . .
F(101) F 0.6300(4) 0.1955(3) 0.7980(3) 0.0269(13) Uani 1.00 1 d . . .
F(102) F 0.7235(3) 0.2025(3) 0.6707(3) 0.0271(13) Uani 1.00 1 d . . .
F(103) F 0.5598(4) 0.1502(3) 0.6846(3) 0.0294(14) Uani 1.00 1 d . . .
F(104) F 0.7406(4) 0.5788(3) 0.6712(3) 0.0292(14) Uani 1.00 1 d . . .
F(105) F 0.6567(4) 0.5337(3) 0.8019(3) 0.0281(14) Uani 1.00 1 d . . .
F(106) F 0.5835(4) 0.6549(3) 0.7031(3) 0.0262(13) Uani 1.00 1 d . . .
F(107) F 0.3172(4) 0.3729(3) 0.8434(2) 0.0262(13) Uani 1.00 1 d . . .
F(108) F 0.2315(3) 0.3320(3) 0.7357(3) 0.0222(12) Uani 1.00 1 d . . .
F(109) F 0.2196(3) 0.4830(3) 0.7462(3) 0.0219(12) Uani 1.00 1 d . . .
F(110) F 0.5638(4) 0.0566(4) 0.4308(4) 0.0421(17) Uani 1.00 1 d . . .
F(111) F 0.5239(7) 0.1625(5) 0.3127(4) 0.080(2) Uani 1.00 1 d . . .
F(112) F 0.4214(5) 0.0466(7) 0.3572(8) 0.132(4) Uani 1.00 1 d . . .
F(113) F 0.0765(4) 0.1301(4) 0.4955(3) 0.0359(16) Uani 1.00 1 d . . .
F(114) F 0.0440(4) 0.2830(4) 0.4387(3) 0.0397(16) Uani 1.00 1 d . . .
F(115) F 0.0564(4) 0.2333(4) 0.5840(3) 0.0329(15) Uani 1.00 1 d . . .
O(1) O -0.1592(4) 0.0362(3) 0.0912(3) 0.0106(12) Uani 1.00 1 d . . .
O(2) O 0.0262(4) -0.1056(3) 0.0495(3) 0.0093(12) Uani 1.00 1 d . . .
O(3) O 0.0596(4) 0.0533(3) 0.1306(3) 0.0097(12) Uani 1.00 1 d . . .
O(4) O -0.0805(4) 0.0006(3) 0.2360(3) 0.0126(13) Uani 1.00 1 d . . .
O(5) O -0.2081(4) 0.2377(3) 0.0636(3) 0.0136(13) Uani 1.00 1 d . . .
O(6) O 0.0137(4) 0.2501(3) 0.1069(3) 0.0154(13) Uani 1.00 1 d . . .
O(7) O -0.2570(4) -0.0706(3) -0.0194(3) 0.0167(14) Uani 1.00 1 d . . .
O(101) O 0.5619(4) 0.3333(3) 0.5753(3) 0.0107(12) Uani 1.00 1 d . . .
O(102) O 0.5706(4) 0.5326(3) 0.5746(3) 0.0117(12) Uani 1.00 1 d . . .
O(103) O 0.3570(4) 0.4353(3) 0.6010(3) 0.0122(12) Uani 1.00 1 d . . .
O(104) O 0.4595(4) 0.3225(3) 0.7128(3) 0.0142(13) Uani 1.00 1 d . . .
O(105) O 0.4657(4) 0.2265(3) 0.4737(3) 0.0176(14) Uani 1.00 1 d . . .
O(106) O 0.2525(4) 0.2981(3) 0.5298(3) 0.0153(13) Uani 1.00 1 d . . .
O(107) O 0.7013(4) 0.3585(3) 0.4187(3) 0.0171(14) Uani 1.00 1 d . . .
O(108) O 0.8092(9) 0.4502(8) 0.5393(7) 0.020(3) Uani 0.50 1 d P . .
N(1) N -0.3676(5) -0.1752(4) -0.0584(4) 0.0183(17) Uani 1.00 1 d . . .
N(101) N 0.7829(5) 0.2128(4) 0.3959(4) 0.0134(15) Uani 1.00 1 d . . .
N(102) N 1.0000 0.5000 0.5000 0.037(3) Uani 1.00 2 d S . .
C(1) C -0.1537(5) -0.0304(5) 0.1740(4) 0.0123(18) Uani 1.00 1 d . . .
C(2) C -0.1199(5) -0.1357(5) 0.1688(4) 0.0105(17) Uani 1.00 1 d . . .
C(3) C 0.0051(5) -0.1513(5) 0.1417(4) 0.0106(17) Uani 1.00 1 d . . .
C(4) C 0.0764(5) -0.1170(5) 0.2084(4) 0.0105(17) Uani 1.00 1 d . . .
C(5) C 0.0367(6) -0.0107(5) 0.2123(4) 0.0119(18) Uani 1.00 1 d . . .
C(6) C -0.2698(6) -0.0206(5) 0.2216(5) 0.0158(19) Uani 1.00 1 d . . .
C(7) C 0.0377(6) -0.2622(5) 0.1499(5) 0.0156(19) Uani 1.00 1 d . . .
C(8) C 0.0947(6) 0.0203(5) 0.2893(5) 0.0157(19) Uani 1.00 1 d . . .
C(9) C -0.3341(6) 0.3800(5) 0.0429(6) 0.021(2) Uani 1.00 1 d . . .
C(10) C -0.2148(6) 0.3286(5) 0.0624(5) 0.0131(18) Uani 1.00 1 d . . .
C(11) C -0.1309(6) 0.3827(5) 0.0812(5) 0.0147(19) Uani 1.00 1 d . . .
C(12) C -0.0239(6) 0.3392(5) 0.1029(5) 0.0143(19) Uani 1.00 1 d . . .
C(13) C 0.0660(7) 0.3992(5) 0.1278(6) 0.024(2) Uani 1.00 1 d . . .
C(14) C -0.2744(6) -0.1331(5) -0.0649(5) 0.0155(19) Uani 1.00 1 d . . .
C(15) C -0.4595(7) -0.1523(7) 0.0032(7) 0.036(2) Uani 1.00 1 d . . .
C(16) C -0.3822(7) -0.2496(6) -0.1109(6) 0.032(2) Uani 1.00 1 d . . .
C(101) C 0.5693(5) 0.3211(5) 0.6691(4) 0.0118(18) Uani 1.00 1 d . . .
C(102) C 0.6370(5) 0.3945(5) 0.6961(4) 0.0117(18) Uani 1.00 1 d . . .
C(103) C 0.5755(6) 0.4974(5) 0.6704(4) 0.0128(18) Uani 1.00 1 d . . .
C(104) C 0.4577(5) 0.4956(5) 0.7151(4) 0.0110(17) Uani 1.00 1 d . . .
C(105) C 0.3935(5) 0.4165(5) 0.6908(4) 0.0123(18) Uani 1.00 1 d . . .
C(106) C 0.6203(6) 0.2159(5) 0.7062(5) 0.020(2) Uani 1.00 1 d . . .
C(107) C 0.6396(7) 0.5658(6) 0.7116(5) 0.021(2) Uani 1.00 1 d . . .
C(108) C 0.2898(6) 0.4009(5) 0.7551(5) 0.017(2) Uani 1.00 1 d . . .
C(109) C 0.4774(7) 0.1066(7) 0.3853(6) 0.032(2) Uani 1.00 1 d . . .
C(110) C 0.4074(6) 0.1727(5) 0.4412(5) 0.019(2) Uani 1.00 1 d . . .
C(111) C 0.2925(6) 0.1670(5) 0.4506(5) 0.018(2) Uani 1.00 1 d . . .
C(112) C 0.2249(6) 0.2296(5) 0.4952(5) 0.0148(19) Uani 1.00 1 d . . .
C(113) C 0.0995(6) 0.2187(6) 0.5039(5) 0.022(2) Uani 1.00 1 d . . .
C(114) C 0.7238(6) 0.2680(5) 0.4452(5) 0.0136(18) Uani 1.00 1 d . . .
C(115) C 0.8264(8) 0.2558(6) 0.3050(5) 0.028(2) Uani 1.00 1 d . . .
C(116) C 0.8120(6) 0.1081(5) 0.4306(5) 0.0160(19) Uani 1.00 1 d . . .
C(117) C 0.8838(11) 0.4840(11) 0.4841(10) 0.014(3) Uani 0.50 1 d P . .
C(118) C 1.0671(15) 0.5339(14) 0.4409(13) 0.030(5) Uani 0.50 1 d P . .
C(119) C 1.0136(13) 0.4841(13) 0.6028(11) 0.025(4) Uani 0.50 1 d P . .
H(1) H -0.1324 -0.1761 0.2271 0.013 Uiso 1.00 1 c R . .
H(2) H -0.1642 -0.1532 0.1247 0.013 Uiso 1.00 1 c R . .
H(3) H 0.0694 -0.1572 0.2676 0.012 Uiso 1.00 1 c R . .
H(4) H 0.1527 -0.1216 0.1884 0.012 Uiso 1.00 1 c R . .
H(5) H -0.1473 0.4507 0.0790 0.018 Uiso 1.00 1 c R . .
H(6) H -0.2172 -0.1502 -0.1062 0.019 Uiso 1.00 1 c R . .
H(7) H -0.4494 -0.1954 0.0611 0.046 Uiso 1.00 1 c R . .
H(8) H -0.5290 -0.1603 -0.0212 0.046 Uiso 1.00 1 c R . .
H(9) H -0.4593 -0.0868 0.0102 0.046 Uiso 1.00 1 c R . .
H(10) H -0.4142 -0.2192 -0.1682 0.042 Uiso 1.00 1 c R . .
H(11) H -0.4306 -0.2947 -0.0779 0.042 Uiso 1.00 1 c R . .
H(12) H -0.3114 -0.2834 -0.1207 0.042 Uiso 1.00 1 c R . .
H(101) H 0.6479 0.3781 0.7604 0.014 Uiso 1.00 1 c R . .
H(102) H 0.7077 0.3934 0.6652 0.014 Uiso 1.00 1 c R . .
H(103) H 0.4646 0.4838 0.7797 0.014 Uiso 1.00 1 c R . .
H(104) H 0.4167 0.5574 0.6944 0.014 Uiso 1.00 1 c R . .
H(105) H 0.2594 0.1197 0.4263 0.023 Uiso 1.00 1 c R . .
H(106) H 0.6963 0.2378 0.5036 0.016 Uiso 1.00 1 c R . .
H(107) H 0.7728 0.2543 0.2603 0.032 Uiso 1.00 1 c R . .
H(108) H 0.8944 0.2195 0.2925 0.032 Uiso 1.00 1 c R . .
H(109) H 0.8398 0.3215 0.3030 0.032 Uiso 1.00 1 c R . .
H(110) H 0.8813 0.0980 0.4616 0.019 Uiso 1.00 1 c R . .
H(111) H 0.8186 0.0751 0.3810 0.019 Uiso 1.00 1 c R . .
H(112) H 0.7546 0.0831 0.4719 0.019 Uiso 1.00 1 c R . .
H(113) H 0.8615 0.5022 0.4220 0.016 Uiso 0.50 1 c R . .
H(114) H 1.0497 0.4205 0.6248 0.030 Uiso 0.50 1 c R . .
H(115) H 0.9417 0.4901 0.6315 0.030 Uiso 0.50 1 c R . .
H(116) H 1.0576 0.5314 0.6166 0.030 Uiso 0.50 1 c R . .
H(117) H 1.0511 0.6029 0.4251 0.034 Uiso 0.50 1 c R . .
H(118) H 1.0610 0.5071 0.3882 0.034 Uiso 0.50 1 c R . .
H(119) H 1.1411 0.5182 0.4635 0.034 Uiso 0.50 1 c R . .

loop_
_atom_site_aniso_label
_atom_site_aniso_U_11
_atom_site_aniso_U_22
_atom_site_aniso_U_33
_atom_site_aniso_U_12
_atom_site_aniso_U_13
_atom_site_aniso_U_23
Cu(1) 0.0103(4) 0.0080(4) 0.0115(4) -0.0013(3) -0.0008(3) -0.0024(3)
Cu(2) 0.0095(4) 0.0088(4) 0.0081(4) -0.0025(3) 0.0003(3) -0.0025(3)
Cu(101) 0.0103(4) 0.0110(4) 0.0138(4) 0.0000(3) -0.0009(3) -0.0060(3)
Cu(102) 0.0288(5) 0.0081(4) 0.0106(4) 0.0008(3) 0.0057(3) -0.0021(3)
F(1) 0.023(2) 0.030(2) 0.015(2) -0.006(2) 0.0070(19) 0.001(2)
F(2) 0.013(2) 0.040(3) 0.024(2) -0.009(2) 0.0022(19) -0.012(2)
F(3) 0.017(2) 0.026(2) 0.020(2) 0.0037(19) 0.0049(19) -0.009(2)
F(4) 0.034(2) 0.011(2) 0.016(2) -0.001(2) 0.006(2) 0.0028(19)
F(5) 0.025(2) 0.014(2) 0.022(2) 0.0055(19) 0.004(2) -0.001(2)
F(6) 0.039(2) 0.010(2) 0.022(2) -0.004(2) -0.003(2) -0.006(2)
F(7) 0.014(2) 0.025(2) 0.025(2) -0.0019(19) -0.0082(19) -0.006(2)
F(8) 0.039(3) 0.024(2) 0.010(2) -0.011(2) -0.007(2) 0.001(2)
F(9) 0.029(2) 0.015(2) 0.019(2) -0.0042(19) -0.0046(19) -0.010(2)
F(10) 0.019(2) 0.037(3) 0.041(3) -0.004(2) 0.012(2) -0.009(2)
F(11) 0.028(2) 0.030(2) 0.037(3) 0.005(2) -0.015(2) -0.011(2)
F(12) 0.024(2) 0.013(2) 0.069(4) 0.002(2) -0.008(2) -0.003(2)
F(13) 0.052(3) 0.037(3) 0.038(3) -0.020(2) -0.024(2) -0.007(2)
F(14) 0.025(2) 0.025(2) 0.059(3) -0.014(2) 0.004(2) -0.005(2)
F(15) 0.039(3) 0.013(2) 0.077(4) -0.008(2) -0.006(3) -0.018(2)
F(101) 0.038(3) 0.024(2) 0.013(2) 0.010(2) -0.005(2) 0.002(2)
F(102) 0.020(2) 0.036(3) 0.020(2) 0.014(2) -0.004(2) -0.003(2)
F(103) 0.048(3) 0.013(2) 0.027(2) 0.001(2) -0.005(2) -0.004(2)
F(104) 0.025(2) 0.044(3) 0.026(2) -0.021(2) 0.003(2) -0.015(2)
F(105) 0.034(2) 0.038(3) 0.014(2) -0.012(2) -0.008(2) -0.004(2)
F(106) 0.038(2) 0.021(2) 0.023(2) -0.009(2) -0.002(2) -0.009(2)
F(107) 0.026(2) 0.042(3) 0.010(2) -0.011(2) 0.0037(19) -0.001(2)
F(108) 0.022(2) 0.021(2) 0.025(2) -0.012(2) 0.005(2) -0.004(2)
F(109) 0.019(2) 0.022(2) 0.026(2) -0.0022(19) 0.010(2) -0.010(2)
F(110) 0.026(3) 0.039(3) 0.067(4) 0.008(2) 0.001(2) -0.029(3)
F(111) 0.108(6) 0.076(5) 0.041(4) 0.052(4) 0.021(4) -0.012(3)
F(112) 0.023(3) 0.185(9) 0.259(12) 0.004(4) -0.008(5) -0.210(10)
F(113) 0.029(2) 0.043(3) 0.046(3) -0.022(2) 0.007(2) -0.024(2)
F(114) 0.019(2) 0.057(3) 0.041(3) -0.001(2) -0.012(2) -0.004(2)
F(115) 0.024(2) 0.051(3) 0.033(3) -0.019(2) 0.013(2) -0.024(2)
O(1) 0.015(2) 0.009(2) 0.009(2) -0.003(2) 0.002(2) -0.002(2)
O(2) 0.012(2) 0.009(2) 0.005(2) -0.0014(19) -0.0004(19) 0.002(2)
O(3) 0.013(2) 0.008(2) 0.007(2) -0.0031(19) -0.0006(19) 0.002(2)
O(4) 0.010(2) 0.016(2) 0.012(2) -0.001(2) -0.001(2) -0.004(2)
O(5) 0.016(2) 0.010(2) 0.014(2) -0.001(2) 0.002(2) -0.003(2)
O(6) 0.015(2) 0.012(2) 0.020(2) -0.002(2) -0.004(2) -0.003(2)
O(7) 0.014(2) 0.018(2) 0.021(2) -0.006(2) 0.004(2) -0.009(2)
O(101) 0.009(2) 0.012(2) 0.011(2) -0.001(2) -0.0013(19) -0.001(2)
O(102) 0.015(2) 0.011(2) 0.008(2) -0.004(2) 0.003(2) 0.000(2)
O(103) 0.012(2) 0.014(2) 0.010(2) -0.002(2) 0.001(2) -0.003(2)
O(104) 0.014(2) 0.015(2) 0.013(2) -0.001(2) 0.003(2) -0.002(2)
O(105) 0.016(2) 0.019(2) 0.020(2) -0.001(2) -0.000(2) -0.011(2)
O(106) 0.013(2) 0.017(2) 0.018(2) -0.001(2) -0.003(2) -0.008(2)
O(107) 0.021(2) 0.012(2) 0.017(2) 0.002(2) 0.004(2) -0.002(2)
O(108) 0.016(5) 0.027(6) 0.018(5) -0.006(4) -0.002(4) -0.005(5)
N(1) 0.015(3) 0.021(3) 0.022(3) -0.006(2) -0.001(2) -0.010(3)
N(101) 0.015(3) 0.013(3) 0.012(3) 0.001(2) 0.000(2) -0.005(2)
N(102) 0.062(8) 0.021(5) 0.024(6) -0.009(5) -0.025(6) 0.011(4)
C(1) 0.013(3) 0.015(3) 0.011(3) -0.004(2) -0.004(2) -0.004(3)
C(2) 0.014(3) 0.009(3) 0.009(3) -0.004(2) 0.002(2) -0.001(2)
C(3) 0.015(3) 0.006(3) 0.010(3) -0.002(2) 0.000(2) -0.001(2)
C(4) 0.014(3) 0.010(3) 0.007(3) 0.003(2) -0.003(2) 0.000(2)
C(5) 0.016(3) 0.012(3) 0.008(3) -0.002(2) 0.001(2) -0.002(2)
C(6) 0.013(3) 0.020(4) 0.014(3) -0.006(3) 0.004(3) -0.001(3)
C(7) 0.025(4) 0.012(3) 0.009(3) -0.001(3) 0.001(3) -0.001(3)
C(8) 0.016(3) 0.017(3) 0.015(3) -0.003(3) -0.005(3) -0.004(3)
C(9) 0.019(4) 0.013(3) 0.032(4) -0.000(3) -0.001(3) -0.004(3)
C(10) 0.012(3) 0.015(3) 0.010(3) -0.000(2) 0.003(2) 0.001(3)
C(11) 0.018(4) 0.009(3) 0.017(3) -0.002(2) 0.005(3) -0.003(3)
C(12) 0.025(4) 0.009(3) 0.010(3) -0.007(3) 0.005(3) -0.001(2)
C(13) 0.026(4) 0.014(4) 0.033(5) -0.007(3) -0.005(3) -0.004(3)
C(14) 0.014(3) 0.017(3) 0.016(3) -0.002(3) -0.004(3) -0.004(3)
C(15) 0.020(4) 0.043(6) 0.052(6) -0.018(4) 0.012(4) -0.023(5)
C(16) 0.030(5) 0.029(5) 0.045(5) -0.010(4) -0.010(4) -0.019(4)
C(101) 0.011(3) 0.014(3) 0.011(3) -0.003(2) 0.003(2) -0.003(3)
C(102) 0.007(3) 0.019(3) 0.009(3) -0.004(2) -0.002(2) -0.002(3)
C(103) 0.015(3) 0.016(3) 0.007(3) -0.002(3) -0.001(2) -0.003(3)
C(104) 0.016(3) 0.010(3) 0.008(3) -0.003(2) 0.003(2) -0.005(2)
C(105) 0.010(3) 0.014(3) 0.012(3) -0.000(2) -0.001(2) -0.002(3)
C(106) 0.023(4) 0.021(4) 0.013(3) 0.012(3) -0.003(3) -0.001(3)
C(107) 0.025(4) 0.024(4) 0.014(4) -0.009(3) 0.003(3) -0.007(3)
C(108) 0.017(4) 0.016(3) 0.017(4) -0.004(3) 0.004(3) -0.003(3)
C(109) 0.028(5) 0.035(5) 0.036(5) 0.009(4) -0.005(4) -0.022(4)
C(110) 0.025(4) 0.016(4) 0.019(4) 0.005(3) -0.009(3) -0.010(3)
C(111) 0.021(4) 0.016(4) 0.020(4) -0.004(3) -0.003(3) -0.009(3)
C(112) 0.013(3) 0.016(3) 0.016(3) -0.004(3) -0.007(3) -0.001(3)
C(113) 0.022(4) 0.030(4) 0.019(4) -0.010(3) -0.003(3) -0.010(3)
C(114) 0.014(3) 0.012(3) 0.015(3) -0.002(2) 0.001(2) -0.002(3)
C(115) 0.040(5) 0.020(4) 0.021(4) 0.009(3) 0.007(3) -0.006(3)
C(116) 0.018(4) 0.013(3) 0.017(3) 0.002(3) -0.003(3) -0.005(3)
C(117) 0.006(6) 0.020(8) 0.014(7) -0.000(5) 0.003(5) -0.001(6)
C(118) 0.020(9) 0.034(10) 0.031(10) 0.009(7) -0.004(8) 0.002(8)
C(119) 0.014(8) 0.028(9) 0.033(10) 0.003(6) -0.014(7) -0.002(8)

loop_
_atom_type_symbol
_atom_type_description
_atom_type_scat_dispersion_real
_atom_type_scat_dispersion_imag
_atom_type_scat_source
Cu Cu 0.320 1.265
;
International Tables for Crystallography
(1992, Vol. C, Tables 4.2.6.8 and 6.1.1.4)
;
C C 0.003 0.002
;
International Tables for Crystallography
(1992, Vol. C, Tables 4.2.6.8 and 6.1.1.4)
;
H H 0.000 0.000
;
International Tables for Crystallography
(1992, Vol. C, Table 6.1.1.4)
;
F F 0.017 0.010
;
International Tables for Crystallography
(1992, Vol. C, Tables 4.2.6.8 and 6.1.1.4)
;
N N 0.006 0.003
;
International Tables for Crystallography
(1992, Vol. C, Tables 4.2.6.8 and 6.1.1.4)
;
O O 0.011 0.006
;
International Tables for Crystallography
(1992, Vol. C, Tables 4.2.6.8 and 6.1.1.4)
;

loop_
_geom_angle_atom_site_label_1
_geom_angle_atom_site_label_2
_geom_angle_atom_site_label_3
_geom_angle
_geom_angle_publ_flag
_geom_angle_site_symmetry_1
_geom_angle_site_symmetry_2
_geom_angle_site_symmetry_3
O(1) Cu(1) O(3) 88.5(2) ? . . .
O(1) Cu(1) O(5) 90.7(2) ? . . .
O(1) Cu(1) O(6) 170.7(2) ? . . .
O(3) Cu(1) O(5) 172.6(2) ? . . .
O(3) Cu(1) O(6) 87.7(2) ? . . .
O(5) Cu(1) O(6) 92.1(2) ? . . .
O(1) Cu(2) O(2) 85.6(2) ? . . 55502
O(1) Cu(2) O(3) 171.01(19) ? . . 55502
O(1) Cu(2) O(7) 91.8(2) ? . . .
O(2) Cu(2) O(3) 92.7(2) ? 55502 . 55502
O(2) Cu(2) O(7) 157.52(19) ? 55502 . .
O(3) Cu(2) O(7) 93.1(2) ? 55502 . .
O(101) Cu(101) O(103) 89.0(2) ? . . .
O(101) Cu(101) O(105) 87.5(2) ? . . .
O(101) Cu(101) O(106) 163.66(19) ? . . .
O(103) Cu(101) O(105) 176.5(2) ? . . .
O(103) Cu(101) O(106) 91.5(2) ? . . .
O(105) Cu(101) O(106) 91.9(2) ? . . .
O(101) Cu(102) O(102) 92.2(2) ? . . .
O(101) Cu(102) O(103) 166.3(2) ? . . 66602
O(101) Cu(102) O(107) 91.0(2) ? . . .
O(102) Cu(102) O(103) 86.3(2) ? . . 66602
O(102) Cu(102) O(107) 168.6(2) ? . . .
O(103) Cu(102) O(107) 93.1(2) ? 66602 . .
Cu(1) O(1) Cu(2) 104.3(2) ? . . .
Cu(1) O(1) C(1) 113.3(4) ? . . .
Cu(2) O(1) C(1) 121.6(4) ? . . .
Cu(2) O(2) C(3) 118.6(4) ? 55502 . .
Cu(1) O(3) Cu(2) 106.9(2) ? . . 55502
Cu(1) O(3) C(5) 111.8(4) ? . . .
Cu(2) O(3) C(5) 120.6(4) ? 55502 . .
C(1) O(4) C(5) 114.3(5) ? . . .
Cu(1) O(5) C(10) 125.3(4) ? . . .
Cu(1) O(6) C(12) 125.7(5) ? . . .
Cu(2) O(7) C(14) 125.9(4) ? . . .
Cu(101) O(101) Cu(102) 106.3(2) ? . . .
Cu(101) O(101) C(101) 112.4(4) ? . . .
Cu(102) O(101) C(101) 120.9(4) ? . . .
Cu(102) O(102) C(103) 119.5(4) ? . . .
Cu(101) O(103) Cu(102) 102.9(2) ? . . 66602
Cu(101) O(103) C(105) 113.3(4) ? . . .
Cu(102) O(103) C(105) 125.3(4) ? 66602 . .
C(101) O(104) C(105) 113.7(5) ? . . .
Cu(101) O(105) C(110) 125.5(5) ? . . .
Cu(101) O(106) C(112) 124.5(4) ? . . .
Cu(102) O(107) C(114) 124.8(4) ? . . .
C(117) O(108) C(118) 51.1(10) ? . . 76602
C(14) N(1) C(15) 121.6(7) ? . . .
C(14) N(1) C(16) 121.1(7) ? . . .
C(15) N(1) C(16) 117.3(7) ? . . .
C(114) N(101) C(115) 120.4(6) ? . . .
C(114) N(101) C(116) 122.0(6) ? . . .
C(115) N(101) C(116) 117.5(6) ? . . .
C(117) N(102) C(117) 180.0(11) ? . . 76602
C(117) N(102) C(118) 125.5(10) ? . . .
C(117) N(102) C(118) 54.5(10) ? . . 76602
C(117) N(102) C(119) 107.3(8) ? . . .
C(117) N(102) C(119) 72.7(8) ? . . 76602
C(117) N(102) C(118) 54.5(10) ? 76602 . .
C(117) N(102) C(118) 125.5(10) ? 76602 . 76602
C(117) N(102) C(119) 72.7(8) ? 76602 . .
C(117) N(102) C(119) 107.3(8) ? 76602 . 76602
C(118) N(102) C(118) 0(439) ? . . 76602
C(118) N(102) C(119) 126.4(11) ? . . .
C(118) N(102) C(119) 53.6(11) ? . . 76602
C(118) N(102) C(119) 53.6(11) ? 76602 . .
C(118) N(102) C(119) 126.4(11) ? 76602 . 76602
C(119) N(102) C(119) 0(439) ? . . 76602
O(1) C(1) O(4) 109.9(5) ? . . .
O(1) C(1) C(2) 116.0(6) ? . . .
O(1) C(1) C(6) 107.0(5) ? . . .
O(4) C(1) C(2) 110.3(5) ? . . .
O(4) C(1) C(6) 102.5(5) ? . . .
C(2) C(1) C(6) 110.3(6) ? . . .
C(1) C(2) C(3) 111.1(5) ? . . .
O(2) C(3) C(2) 111.9(5) ? . . .
O(2) C(3) C(4) 112.3(5) ? . . .
O(2) C(3) C(7) 106.9(5) ? . . .
C(2) C(3) C(4) 109.6(6) ? . . .
C(2) C(3) C(7) 108.4(5) ? . . .
C(4) C(3) C(7) 107.6(5) ? . . .
C(3) C(4) C(5) 109.7(5) ? . . .
O(3) C(5) O(4) 110.6(5) ? . . .
O(3) C(5) C(4) 111.8(5) ? . . .
O(3) C(5) C(8) 108.0(6) ? . . .
O(4) C(5) C(4) 111.4(5) ? . . .
O(4) C(5) C(8) 104.2(5) ? . . .
C(4) C(5) C(8) 110.6(5) ? . . .
F(1) C(6) F(2) 107.2(6) ? . . .
F(1) C(6) F(3) 107.0(6) ? . . .
F(1) C(6) C(1) 112.5(5) ? . . .
F(2) C(6) F(3) 107.2(5) ? . . .
F(2) C(6) C(1) 110.8(6) ? . . .
F(3) C(6) C(1) 111.8(6) ? . . .
F(4) C(7) F(5) 107.4(5) ? . . .
F(4) C(7) F(6) 106.3(6) ? . . .
F(4) C(7) C(3) 111.9(6) ? . . .
F(5) C(7) F(6) 107.5(6) ? . . .
F(5) C(7) C(3) 112.3(6) ? . . .
F(6) C(7) C(3) 111.0(5) ? . . .
F(7) C(8) F(8) 107.9(5) ? . . .
F(7) C(8) F(9) 106.5(6) ? . . .
F(7) C(8) C(5) 110.2(6) ? . . .
F(8) C(8) F(9) 107.5(6) ? . . .
F(8) C(8) C(5) 112.9(6) ? . . .
F(9) C(8) C(5) 111.5(5) ? . . .
F(10) C(9) F(11) 108.1(6) ? . . .
F(10) C(9) F(12) 106.7(6) ? . . .
F(10) C(9) C(10) 109.8(6) ? . . .
F(11) C(9) F(12) 107.7(6) ? . . .
F(11) C(9) C(10) 112.3(6) ? . . .
F(12) C(9) C(10) 112.1(6) ? . . .
O(5) C(10) C(9) 113.1(6) ? . . .
O(5) C(10) C(11) 127.9(6) ? . . .
C(9) C(10) C(11) 118.9(6) ? . . .
C(10) C(11) C(12) 121.1(7) ? . . .
O(6) C(12) C(11) 127.9(7) ? . . .
O(6) C(12) C(13) 111.8(6) ? . . .
C(11) C(12) C(13) 120.3(6) ? . . .
F(13) C(13) F(14) 107.5(6) ? . . .
F(13) C(13) F(15) 109.0(7) ? . . .
F(13) C(13) C(12) 110.4(6) ? . . .
F(14) C(13) F(15) 107.6(6) ? . . .
F(14) C(13) C(12) 110.0(7) ? . . .
F(15) C(13) C(12) 112.1(6) ? . . .
O(7) C(14) N(1) 123.3(7) ? . . .
O(101) C(101) O(104) 111.4(5) ? . . .
O(101) C(101) C(102) 112.5(5) ? . . .
O(101) C(101) C(106) 107.5(6) ? . . .
O(104) C(101) C(102) 111.0(6) ? . . .
O(104) C(101) C(106) 102.4(5) ? . . .
C(102) C(101) C(106) 111.4(6) ? . . .
C(101) C(102) C(103) 110.3(5) ? . . .
O(102) C(103) C(102) 112.5(6) ? . . .
O(102) C(103) C(104) 111.6(5) ? . . .
O(102) C(103) C(107) 108.5(5) ? . . .
C(102) C(103) C(104) 108.4(5) ? . . .
C(102) C(103) C(107) 107.7(6) ? . . .
C(104) C(103) C(107) 108.0(6) ? . . .
C(103) C(104) C(105) 112.1(6) ? . . .
O(103) C(105) O(104) 110.6(6) ? . . .
O(103) C(105) C(104) 115.2(5) ? . . .
O(103) C(105) C(108) 108.0(5) ? . . .
O(104) C(105) C(104) 110.1(5) ? . . .
O(104) C(105) C(108) 102.7(5) ? . . .
C(104) C(105) C(108) 109.6(6) ? . . .
F(101) C(106) F(102) 107.0(6) ? . . .
F(101) C(106) F(103) 107.6(6) ? . . .
F(101) C(106) C(101) 112.6(6) ? . . .
F(102) C(106) F(103) 107.7(6) ? . . .
F(102) C(106) C(101) 109.7(6) ? . . .
F(103) C(106) C(101) 112.0(6) ? . . .
F(104) C(107) F(105) 107.1(6) ? . . .
F(104) C(107) F(106) 106.7(6) ? . . .
F(104) C(107) C(103) 112.5(6) ? . . .
F(105) C(107) F(106) 105.6(6) ? . . .
F(105) C(107) C(103) 112.8(6) ? . . .
F(106) C(107) C(103) 111.8(6) ? . . .
F(107) C(108) F(108) 106.9(5) ? . . .
F(107) C(108) F(109) 107.7(6) ? . . .
F(107) C(108) C(105) 112.6(6) ? . . .
F(108) C(108) F(109) 106.9(6) ? . . .
F(108) C(108) C(105) 111.3(6) ? . . .
F(109) C(108) C(105) 111.2(5) ? . . .
F(110) C(109) F(111) 104.0(7) ? . . .
F(110) C(109) F(112) 108.2(8) ? . . .
F(110) C(109) C(110) 112.4(8) ? . . .
F(111) C(109) F(112) 108.5(9) ? . . .
F(111) C(109) C(110) 109.1(7) ? . . .
F(112) C(109) C(110) 114.1(8) ? . . .
O(105) C(110) C(109) 113.1(7) ? . . .
O(105) C(110) C(111) 128.0(7) ? . . .
C(109) C(110) C(111) 118.9(8) ? . . .
C(110) C(111) C(112) 120.9(8) ? . . .
O(106) C(112) C(111) 128.7(7) ? . . .
O(106) C(112) C(113) 113.1(6) ? . . .
C(111) C(112) C(113) 118.2(7) ? . . .
F(113) C(113) F(114) 106.8(7) ? . . .
F(113) C(113) F(115) 107.4(6) ? . . .
F(113) C(113) C(112) 112.1(6) ? . . .
F(114) C(113) F(115) 107.3(6) ? . . .
F(114) C(113) C(112) 110.7(6) ? . . .
F(115) C(113) C(112) 112.3(7) ? . . .
O(107) C(114) N(101) 123.4(6) ? . . .
O(108) C(117) N(102) 130.4(12) ? . . .
O(108) C(117) C(118) 77.7(12) ? . . 76602
O(108) C(117) C(119) 170.6(16) ? . . 76602
N(102) C(117) C(118) 52.7(10) ? . . 76602
N(102) C(117) C(119) 54.9(7) ? . . 76602
C(118) C(117) C(119) 107.0(13) ? 76602 . 76602
O(108) C(118) N(102) 124.0(14) ? 76602 . .
O(108) C(118) C(117) 51.2(10) ? 76602 . 76602
O(108) C(118) C(119) 158.1(18) ? 76602 . 76602
N(102) C(118) C(117) 72.8(12) ? . . 76602
N(102) C(118) C(119) 75.2(13) ? . . 76602
C(117) C(118) C(119) 145.9(19) ? 76602 . 76602
N(102) C(119) C(117) 52.4(7) ? . . 76602
N(102) C(119) C(118) 51.2(10) ? . . 76602
C(117) C(119) C(118) 103.0(14) ? 76602 . 76602
C(117) O(108) H(119) 39.6 ? . . 76602
C(118) O(108) H(119) 27.1 ? 76602 . 76602
C(1) C(2) H(1) 108.9 ? . . .
C(1) C(2) H(2) 109.3 ? . . .
C(3) C(2) H(1) 108.9 ? . . .
C(3) C(2) H(2) 109.1 ? . . .
H(1) C(2) H(2) 109.5 ? . . .
C(3) C(4) H(3) 109.5 ? . . .
C(3) C(4) H(4) 109.3 ? . . .
C(5) C(4) H(3) 109.4 ? . . .
C(5) C(4) H(4) 109.5 ? . . .
H(3) C(4) H(4) 109.5 ? . . .
C(10) C(11) H(5) 119.6 ? . . .
C(12) C(11) H(5) 119.3 ? . . .
O(7) C(14) H(6) 118.2 ? . . .
N(1) C(14) H(6) 118.5 ? . . .
N(1) C(15) H(7) 108.9 ? . . .
N(1) C(15) H(8) 109.8 ? . . .
N(1) C(15) H(9) 109.7 ? . . .
H(7) C(15) H(8) 109.5 ? . . .
H(7) C(15) H(9) 109.5 ? . . .
H(8) C(15) H(9) 109.5 ? . . .
N(1) C(16) H(10) 109.4 ? . . .
N(1) C(16) H(11) 109.6 ? . . .
N(1) C(16) H(12) 109.5 ? . . .
H(10) C(16) H(11) 109.5 ? . . .
H(10) C(16) H(12) 109.5 ? . . .
H(11) C(16) H(12) 109.5 ? . . .
C(101) C(102) H(101) 109.4 ? . . .
C(101) C(102) H(102) 109.3 ? . . .
C(103) C(102) H(101) 109.3 ? . . .
C(103) C(102) H(102) 109.2 ? . . .
H(101) C(102) H(102) 109.5 ? . . .
C(103) C(104) H(103) 109.0 ? . . .
C(103) C(104) H(104) 108.5 ? . . .
C(105) C(104) H(103) 109.0 ? . . .
C(105) C(104) H(104) 108.7 ? . . .
H(103) C(104) H(104) 109.5 ? . . .
C(110) C(111) H(105) 119.7 ? . . .
C(112) C(111) H(105) 119.4 ? . . .
O(107) C(114) H(106) 118.3 ? . . .
N(101) C(114) H(106) 118.3 ? . . .
N(101) C(115) H(107) 109.3 ? . . .
N(101) C(115) H(108) 109.6 ? . . .
N(101) C(115) H(109) 109.5 ? . . .
H(107) C(115) H(108) 109.5 ? . . .
H(107) C(115) H(109) 109.5 ? . . .
H(108) C(115) H(109) 109.5 ? . . .
N(101) C(116) H(110) 109.7 ? . . .
N(101) C(116) H(111) 109.6 ? . . .
N(101) C(116) H(112) 109.1 ? . . .
H(110) C(116) H(111) 109.5 ? . . .
H(110) C(116) H(112) 109.5 ? . . .
H(111) C(116) H(112) 109.5 ? . . .
O(108) C(117) H(113) 114.6 ? . . .
O(108) C(117) H(119) 37.0 ? . . 76602
N(102) C(117) H(113) 115.0 ? . . .
N(102) C(117) H(119) 98.2 ? . . 76602
C(118) C(117) H(113) 167.7 ? 76602 . .
C(118) C(117) H(119) 49.3 ? 76602 . 76602
C(119) C(117) H(113) 60.8 ? 76602 . .
C(119) C(117) H(119) 151.4 ? 76602 . 76602
H(113) C(117) H(119) 141.4 ? . . 76602
O(108) C(118) H(115) 113.1 ? 76602 . 76602
O(108) C(118) H(117) 88.4 ? 76602 . .
O(108) C(118) H(118) 113.5 ? 76602 . .
O(108) C(118) H(119) 21.8 ? 76602 . .
N(102) C(118) H(115) 113.8 ? . . 76602
N(102) C(118) H(117) 109.3 ? . . .
N(102) C(118) H(118) 109.5 ? . . .
N(102) C(118) H(119) 109.6 ? . . .
C(117) C(118) H(115) 146.2 ? 76602 . 76602
C(117) C(118) H(117) 106.1 ? 76602 . .
C(117) C(118) H(118) 140.7 ? 76602 . .
C(117) C(118) H(119) 41.0 ? 76602 . .
C(119) C(118) H(115) 45.1 ? 76602 . 76602
C(119) C(118) H(117) 95.1 ? 76602 . .
C(119) C(118) H(118) 45.1 ? 76602 . .
C(119) C(118) H(119) 150.8 ? 76602 . .
H(115) C(118) H(117) 102.6 ? 76602 . .
H(115) C(118) H(118) 7.0 ? 76602 . .
H(115) C(118) H(119) 111.9 ? 76602 . .
H(117) C(118) H(118) 109.5 ? . . .
H(117) C(118) H(119) 109.5 ? . . .
H(118) C(118) H(119) 109.5 ? . . .
N(102) C(119) H(114) 109.2 ? . . .
N(102) C(119) H(115) 109.3 ? . . .
N(102) C(119) H(116) 109.9 ? . . .
N(102) C(119) H(118) 91.4 ? . . 76602
C(117) C(119) H(114) 94.1 ? 76602 . .
C(117) C(119) H(115) 154.8 ? 76602 . .
C(117) C(119) H(116) 68.7 ? 76602 . .
C(117) C(119) H(118) 139.6 ? 76602 . 76602
C(118) C(119) H(114) 101.8 ? 76602 . .
C(118) C(119) H(115) 64.5 ? 76602 . .
C(118) C(119) H(116) 148.0 ? 76602 . .
C(118) C(119) H(118) 48.6 ? 76602 . 76602
H(114) C(119) H(115) 109.5 ? . . .
H(114) C(119) H(116) 109.5 ? . . .
H(114) C(119) H(118) 117.2 ? . . 76602
H(115) C(119) H(116) 109.5 ? . . .
H(115) C(119) H(118) 17.9 ? . . 76602
H(116) C(119) H(118) 117.9 ? . . 76602
C(118) H(115) C(119) 70.4 ? 76602 . .
C(118) H(115) H(118) 23.3 ? 76602 . 76602
C(119) H(115) H(118) 70.9 ? . . 76602
C(118) H(118) C(119) 86.3 ? . . 76602
C(118) H(118) H(115) 149.8 ? . . 76602
C(119) H(118) H(115) 91.2 ? 76602 . 76602
O(108) H(119) C(117) 103.4 ? 76602 . 76602
O(108) H(119) C(118) 131.1 ? 76602 . .
C(117) H(119) C(118) 89.7 ? 76602 . .

loop_
_geom_bond_atom_site_label_1
_geom_bond_atom_site_label_2
_geom_bond_distance
_geom_bond_publ_flag
_geom_bond_site_symmetry_1
_geom_bond_site_symmetry_2
Cu(1) O(1) 1.962(5) ? . .
Cu(1) O(3) 1.990(4) ? . .
Cu(1) O(5) 1.948(4) ? . .
Cu(1) O(6) 1.933(5) ? . .
Cu(2) O(1) 1.958(5) ? . .
Cu(2) O(2) 1.967(5) ? . 55502
Cu(2) O(3) 1.943(5) ? . 55502
Cu(2) O(7) 1.965(5) ? . .
Cu(101) O(101) 1.978(5) ? . .
Cu(101) O(103) 1.967(5) ? . .
Cu(101) O(105) 1.946(5) ? . .
Cu(101) O(106) 1.960(5) ? . .
Cu(102) O(101) 1.959(4) ? . .
Cu(102) O(102) 1.950(5) ? . .
Cu(102) O(103) 1.984(4) ? . 66602
Cu(102) O(107) 1.968(5) ? . .
F(1) C(6) 1.354(8) ? . .
F(2) C(6) 1.341(9) ? . .
F(3) C(6) 1.335(9) ? . .
F(4) C(7) 1.345(8) ? . .
F(5) C(7) 1.324(9) ? . .
F(6) C(7) 1.358(9) ? . .
F(7) C(8) 1.341(8) ? . .
F(8) C(8) 1.332(8) ? . .
F(9) C(8) 1.351(9) ? . .
F(10) C(9) 1.335(10) ? . .
F(11) C(9) 1.320(11) ? . .
F(12) C(9) 1.343(9) ? . .
F(13) C(13) 1.326(10) ? . .
F(14) C(13) 1.335(10) ? . .
F(15) C(13) 1.327(9) ? . .
F(101) C(106) 1.348(9) ? . .
F(102) C(106) 1.337(9) ? . .
F(103) C(106) 1.331(10) ? . .
F(104) C(107) 1.342(9) ? . .
F(105) C(107) 1.347(8) ? . .
F(106) C(107) 1.343(9) ? . .
F(107) C(108) 1.340(8) ? . .
F(108) C(108) 1.338(10) ? . .
F(109) C(108) 1.342(8) ? . .
F(110) C(109) 1.316(10) ? . .
F(111) C(109) 1.338(11) ? . .
F(112) C(109) 1.277(15) ? . .
F(113) C(113) 1.338(11) ? . .
F(114) C(113) 1.329(9) ? . .
F(115) C(113) 1.331(10) ? . .
O(1) C(1) 1.385(7) ? . .
O(2) C(3) 1.418(8) ? . .
O(3) C(5) 1.393(7) ? . .
O(4) C(1) 1.461(9) ? . .
O(4) C(5) 1.436(8) ? . .
O(5) C(10) 1.269(9) ? . .
O(6) C(12) 1.276(8) ? . .
O(7) C(14) 1.258(10) ? . .
O(101) C(101) 1.382(8) ? . .
O(102) C(103) 1.415(8) ? . .
O(103) C(105) 1.392(8) ? . .
O(104) C(101) 1.446(8) ? . .
O(104) C(105) 1.450(8) ? . .
O(105) C(110) 1.261(10) ? . .
O(106) C(112) 1.264(10) ? . .
O(107) C(114) 1.255(8) ? . .
O(108) C(117) 1.254(17) ? . .
O(108) C(118) 1.57(2) ? . 76602
N(1) C(14) 1.310(10) ? . .
N(1) C(15) 1.461(11) ? . .
N(1) C(16) 1.462(13) ? . .
N(101) C(114) 1.316(10) ? . .
N(101) C(115) 1.466(10) ? . .
N(101) C(116) 1.465(9) ? . .
N(102) C(117) 1.470(14) ? . .
N(102) C(117) 1.470(14) ? . 76602
N(102) C(118) 1.225(18) ? . .
N(102) C(118) 1.225(18) ? . 76602
N(102) C(119) 1.519(17) ? . .
N(102) C(119) 1.519(17) ? . 76602
C(1) C(2) 1.512(10) ? . .
C(1) C(6) 1.544(10) ? . .
C(2) C(3) 1.542(9) ? . .
C(3) C(4) 1.521(11) ? . .
C(3) C(7) 1.548(10) ? . .
C(4) C(5) 1.534(10) ? . .
C(5) C(8) 1.529(11) ? . .
C(9) C(10) 1.543(10) ? . .
C(10) C(11) 1.395(11) ? . .
C(11) C(12) 1.382(10) ? . .
C(12) C(13) 1.540(12) ? . .
C(101) C(102) 1.506(11) ? . .
C(101) C(106) 1.538(10) ? . .
C(102) C(103) 1.533(9) ? . .
C(103) C(104) 1.538(10) ? . .
C(103) C(107) 1.530(12) ? . .
C(104) C(105) 1.529(11) ? . .
C(105) C(108) 1.545(10) ? . .
C(109) C(110) 1.540(13) ? . .
C(110) C(111) 1.388(11) ? . .
C(111) C(112) 1.389(11) ? . .
C(112) C(113) 1.524(11) ? . .
C(117) C(118) 1.25(2) ? . 76602
C(117) C(119) 1.77(2) ? . 76602
C(118) C(119) 1.26(2) ? . 76602
O(108) H(119) 0.775 ? . 76602
C(2) H(1) 0.950 ? . .
C(2) H(2) 0.950 ? . .
C(4) H(3) 0.950 ? . .
C(4) H(4) 0.950 ? . .
C(11) H(5) 0.950 ? . .
C(14) H(6) 0.950 ? . .
C(15) H(7) 0.950 ? . .
C(15) H(8) 0.950 ? . .
C(15) H(9) 0.950 ? . .
C(16) H(10) 0.950 ? . .
C(16) H(11) 0.950 ? . .
C(16) H(12) 0.950 ? . .
C(102) H(101) 0.950 ? . .
C(102) H(102) 0.950 ? . .
C(104) H(103) 0.950 ? . .
C(104) H(104) 0.950 ? . .
C(111) H(105) 0.950 ? . .
C(114) H(106) 0.950 ? . .
C(115) H(107) 0.950 ? . .
C(115) H(108) 0.950 ? . .
C(115) H(109) 0.950 ? . .
C(116) H(110) 0.950 ? . .
C(116) H(111) 0.950 ? . .
C(116) H(112) 0.950 ? . .
C(117) H(113) 0.950 ? . .
C(117) H(119) 0.822 ? . 76602
C(118) H(115) 1.211 ? . 76602
C(118) H(117) 0.950 ? . .
C(118) H(118) 0.950 ? . .
C(118) H(119) 0.950 ? . .
C(119) H(114) 0.950 ? . .
C(119) H(115) 0.950 ? . .
C(119) H(116) 0.950 ? . .
C(119) H(118) 0.898 ? . 76602
H(115) H(118) 0.292 ? . 76602

loop_
_geom_contact_atom_site_label_1
_geom_contact_atom_site_label_2
_geom_contact_distance
_geom_contact_publ_flag
_geom_contact_site_symmetry_1
_geom_contact_site_symmetry_2
Cu(102) O(108) 2.402(11) ? . .
Cu(102) C(117) 3.249(14) ? . .
F(1) F(110) 3.321(7) ? . 45501
F(1) F(115) 3.442(6) ? . 55602
F(1) O(106) 3.537(6) ? . 55602
F(1) C(111) 3.575(8) ? . 55602
F(1) C(112) 3.300(8) ? . 55602
F(2) F(103) 3.444(6) ? . 55602
F(3) F(110) 3.363(7) ? . 45501
F(3) F(111) 2.743(9) ? . 45501
F(3) C(109) 3.539(10) ? . 45501
F(3) C(115) 3.567(11) ? . 45501
F(3) C(116) 3.546(9) ? . 45501
F(4) F(15) 3.485(7) ? . 54501
F(4) F(108) 3.046(6) ? . 55602
F(4) F(115) 3.205(7) ? . 55602
F(4) C(118) 3.395(18) ? . 44501
F(4) C(119) 3.078(16) ? . 65602
F(5) F(101) 3.386(7) ? . 65602
F(6) F(15) 2.892(6) ? . 54501
F(6) F(108) 3.486(6) ? . 55602
F(7) F(102) 3.023(6) ? . 65602
F(7) F(103) 3.431(6) ? . 65602
F(7) F(112) 3.023(10) ? . .
F(8) F(102) 3.342(6) ? . 65602
F(8) F(113) 3.257(8) ? . .
F(8) F(113) 2.853(6) ? . 55602
F(8) F(115) 3.288(7) ? . 55602
F(8) C(116) 3.227(8) ? . 65602
F(9) F(113) 3.096(7) ? . .
F(9) F(114) 3.531(8) ? . .
F(9) C(115) 3.304(10) ? . 45501
F(9) C(116) 3.565(8) ? . 45501
F(10) F(105) 3.557(7) ? . 56602
F(10) F(106) 3.385(7) ? . 56602
F(10) C(16) 3.222(11) ? . 45502
F(10) C(104) 3.521(9) ? . 56602
F(11) F(105) 3.320(6) ? . 45401
F(11) C(15) 3.492(11) ? . 45502
F(12) F(14) 3.019(7) ? . 56502
F(12) F(105) 3.173(7) ? . 45401
F(12) F(107) 3.267(8) ? . 56602
F(13) F(104) 2.921(8) ? . 66602
F(13) F(105) 3.351(8) ? . 66602
F(13) F(114) 3.416(7) ? . .
F(14) F(12) 3.019(7) ? . 56502
F(14) F(105) 3.375(8) ? . 66602
F(14) C(11) 3.409(8) ? . 56502
F(15) F(4) 3.485(7) ? . 56501
F(15) F(6) 2.892(6) ? . 56501
F(15) F(109) 3.503(7) ? . 56602
F(15) C(7) 3.579(9) ? . 56501
F(15) C(11) 3.451(9) ? . 56502
F(101) F(5) 3.386(7) ? . 65602
F(101) C(4) 3.580(8) ? . 65602
F(101) C(15) 3.519(10) ? . 55602
F(102) F(7) 3.023(6) ? . 65602
F(102) F(8) 3.342(6) ? . 65602
F(102) C(4) 3.050(8) ? . 65602
F(102) C(8) 3.580(8) ? . 65602
F(103) F(2) 3.444(6) ? . 55602
F(103) F(7) 3.431(6) ? . 65602
F(103) F(112) 2.949(12) ? . 65602
F(104) F(13) 2.921(8) ? . 66602
F(104) O(108) 2.983(13) ? . .
F(104) C(118) 3.27(2) ? . 76602
F(104) C(119) 3.593(17) ? . .
F(105) F(10) 3.557(7) ? . 56602
F(105) F(11) 3.320(6) ? . 65601
F(105) F(12) 3.173(7) ? . 65601
F(105) F(13) 3.351(8) ? . 66602
F(105) F(14) 3.375(8) ? . 66602
F(105) C(16) 3.542(11) ? . 66601
F(106) F(10) 3.385(7) ? . 56602
F(106) C(16) 3.390(12) ? . 66601
F(107) F(12) 3.267(8) ? . 56602
F(108) F(4) 3.046(6) ? . 55602
F(108) F(6) 3.486(6) ? . 55602
F(108) C(2) 3.227(8) ? . 55602
F(108) C(119) 3.579(16) ? . 45501
F(109) F(15) 3.503(7) ? . 56602
F(109) C(11) 3.573(9) ? . 56602
F(109) C(119) 3.332(18) ? . 45501
F(110) F(1) 3.321(7) ? . 65501
F(110) F(3) 3.363(7) ? . 65501
F(110) F(110) 2.833(8) ? . 65602
F(110) F(112) 3.199(12) ? . 65602
F(110) C(109) 3.246(10) ? . 65602
F(110) C(110) 3.378(9) ? . 65602
F(110) C(111) 3.573(8) ? . 65602
F(111) F(3) 2.743(9) ? . 65501
F(111) C(16) 3.450(12) ? . 55502
F(112) F(7) 3.023(10) ? . .
F(112) F(103) 2.949(12) ? . 65602
F(112) F(110) 3.199(12) ? . 65602
F(113) F(8) 3.257(8) ? . .
F(113) F(8) 2.853(6) ? . 55602
F(113) F(9) 3.096(7) ? . .
F(113) C(116) 3.417(9) ? . 45501
F(113) C(116) 3.442(8) ? . 65602
F(114) F(9) 3.531(8) ? . .
F(114) F(13) 3.416(7) ? . .
F(114) N(101) 3.502(8) ? . 45501
F(114) N(102) 3.353(6) ? . 45501
F(114) C(115) 3.451(11) ? . 45501
F(114) C(117) 3.422(16) ? . 45501
F(114) C(118) 3.58(2) ? . 45501
F(114) C(118) 3.56(2) ? . 66602
F(114) C(119) 3.210(18) ? . 66602
F(115) F(1) 3.442(6) ? . 55602
F(115) F(4) 3.205(7) ? . 55602
F(115) F(8) 3.288(7) ? . 55602
F(115) C(4) 3.584(8) ? . 55602
F(115) C(118) 3.402(19) ? . 66602
F(115) C(119) 3.582(19) ? . 45501
O(101) O(108) 3.507(12) ? . .
O(102) O(108) 3.040(11) ? . .
O(103) O(108) 3.033(11) ? . 66602
O(103) C(117) 3.200(14) ? . 66602
O(106) F(1) 3.537(6) ? . 55602
O(106) O(108) 3.483(12) ? . 66602
O(106) C(117) 3.289(15) ? . 66602
O(107) O(108) 2.847(13) ? . .
O(107) C(117) 3.252(17) ? . .
O(108) Cu(102) 2.402(11) ? . .
O(108) F(104) 2.983(13) ? . .
O(108) O(101) 3.507(12) ? . .
O(108) O(102) 3.040(11) ? . .
O(108) O(103) 3.033(11) ? . 66602
O(108) O(106) 3.483(12) ? . 66602
O(108) O(107) 2.847(13) ? . .
O(108) C(102) 3.089(12) ? . .
O(108) C(103) 3.441(13) ? . .
O(108) C(114) 3.433(15) ? . .
N(101) F(114) 3.502(8) ? . 65501
N(102) F(114) 3.353(6) ? . 65501
N(102) F(114) 3.353(6) ? . 66602
C(2) F(108) 3.227(8) ? . 55602
C(4) F(101) 3.580(8) ? . 65602
C(4) F(102) 3.050(8) ? . 65602
C(4) F(115) 3.584(8) ? . 55602
C(7) F(15) 3.579(9) ? . 54501
C(8) F(102) 3.580(8) ? . 65602
C(10) C(115) 3.593(11) ? . 45501
C(11) F(14) 3.409(8) ? . 56502
C(11) F(15) 3.451(9) ? . 56502
C(11) F(109) 3.573(9) ? . 56602
C(11) C(115) 3.489(10) ? . 45501
C(12) C(115) 3.496(11) ? . 45501
C(15) F(11) 3.492(11) ? . 45502
C(15) F(101) 3.519(10) ? . 55602
C(16) F(10) 3.222(11) ? . 45502
C(16) F(105) 3.542(11) ? . 44401
C(16) F(106) 3.390(12) ? . 44401
C(16) F(111) 3.450(12) ? . 55502
C(102) O(108) 3.089(12) ? . .
C(103) O(108) 3.441(13) ? . .
C(104) F(10) 3.521(9) ? . 56602
C(109) F(3) 3.539(10) ? . 65501
C(109) F(110) 3.246(10) ? . 65602
C(110) F(110) 3.378(9) ? . 65602
C(111) F(1) 3.575(8) ? . 55602
C(111) F(110) 3.573(8) ? . 65602
C(112) F(1) 3.300(8) ? . 55602
C(114) O(108) 3.433(15) ? . .
C(115) F(3) 3.567(11) ? . 65501
C(115) F(9) 3.304(10) ? . 65501
C(115) F(114) 3.451(11) ? . 65501
C(115) C(10) 3.593(11) ? . 65501
C(115) C(11) 3.489(10) ? . 65501
C(115) C(12) 3.496(11) ? . 65501
C(116) F(3) 3.546(9) ? . 65501
C(116) F(8) 3.227(8) ? . 65602
C(116) F(9) 3.565(8) ? . 65501
C(116) F(113) 3.417(9) ? . 65501
C(116) F(113) 3.442(8) ? . 65602
C(117) Cu(102) 3.249(14) ? . .
C(117) F(114) 3.422(16) ? . 65501
C(117) O(103) 3.200(14) ? . 66602
C(117) O(106) 3.289(15) ? . 66602
C(117) O(107) 3.252(17) ? . .
C(118) F(4) 3.395(18) ? . 66501
C(118) F(104) 3.27(2) ? . 76602
C(118) F(114) 3.58(2) ? . 65501
C(118) F(114) 3.56(2) ? . 66602
C(118) F(115) 3.402(19) ? . 66602
C(119) F(4) 3.078(16) ? . 65602
C(119) F(104) 3.593(17) ? . .
C(119) F(108) 3.579(16) ? . 65501
C(119) F(109) 3.332(18) ? . 65501
C(119) F(114) 3.210(18) ? . 66602
C(119) F(115) 3.582(19) ? . 65501
Cu(1) H(107) 3.598 ? . 45501
Cu(1) H(108) 3.406 ? . 45501
Cu(102) H(113) 3.157 ? . .
Cu(102) H(119) 3.072 ? . 76602
F(1) H(111) 2.884 ? . 45501
F(2) H(8) 3.569 ? . 45502
F(3) H(107) 2.954 ? . 45501
F(3) H(108) 3.597 ? . 45501
F(3) H(111) 2.785 ? . 45501
F(4) H(114) 2.477 ? . 65602
F(4) H(115) 2.852 ? . 65602
F(4) H(116) 3.570 ? . 65602
F(4) H(117) 2.863 ? . 44501
F(4) H(118) 3.046 ? . 44501
F(5) H(101) 3.069 ? . 65602
F(5) H(102) 3.587 ? . 65602
F(7) H(105) 3.081 ? . .
F(8) H(105) 3.490 ? . .
F(8) H(110) 3.247 ? . 45501
F(8) H(110) 2.525 ? . 65602
F(8) H(111) 3.297 ? . 45501
F(8) H(112) 3.092 ? . 65602
F(9) H(105) 3.170 ? . .
F(9) H(108) 2.367 ? . 45501
F(9) H(110) 3.245 ? . 45501
F(9) H(111) 3.207 ? . 45501
F(10) H(10) 3.130 ? . 45502
F(10) H(11) 2.491 ? . 45502
F(10) H(103) 2.934 ? . 56602
F(10) H(104) 3.228 ? . 56602
F(10) H(107) 3.056 ? . 45501
F(11) H(7) 3.273 ? . 45502
F(11) H(8) 2.921 ? . 45502
F(11) H(11) 2.740 ? . 45502
F(11) H(101) 3.191 ? . 45401
F(12) H(11) 3.331 ? . 56501
F(12) H(12) 3.596 ? . 56501
F(12) H(103) 3.454 ? . 56602
F(13) H(108) 3.391 ? . 45501
F(13) H(109) 3.446 ? . 45501
F(13) H(115) 3.458 ? . 66602
F(14) H(5) 2.732 ? . 56502
F(15) H(5) 3.280 ? . 56502
F(101) H(4) 2.701 ? . 65602
F(101) H(7) 2.959 ? . 55602
F(101) H(8) 3.456 ? . 55602
F(102) H(3) 2.651 ? . 65602
F(102) H(4) 2.613 ? . 65602
F(104) H(115) 2.700 ? . .
F(104) H(118) 2.754 ? . 76602
F(104) H(119) 2.907 ? . 76602
F(105) H(11) 3.363 ? . 66601
F(105) H(12) 3.101 ? . 66601
F(106) H(10) 2.880 ? . 66601
F(106) H(11) 3.487 ? . 66601
F(106) H(12) 3.278 ? . 66601
F(107) H(5) 3.408 ? . 56602
F(107) H(7) 2.939 ? . 55602
F(108) H(1) 2.552 ? . 55602
F(108) H(2) 3.068 ? . 55602
F(108) H(113) 3.098 ? . 66602
F(108) H(114) 2.811 ? . 45501
F(108) H(116) 3.515 ? . 45501
F(109) H(5) 3.020 ? . 56602
F(109) H(113) 2.693 ? . 66602
F(109) H(114) 3.093 ? . 45501
F(109) H(116) 2.732 ? . 45501
F(110) H(105) 3.498 ? . 65602
F(111) H(10) 2.512 ? . 55502
F(112) H(10) 3.312 ? . 55502
F(112) H(112) 3.566 ? . 65602
F(113) H(110) 2.521 ? . 45501
F(113) H(110) 3.128 ? . 65602
F(113) H(111) 3.241 ? . 65602
F(113) H(112) 3.394 ? . 65602
F(114) H(108) 3.205 ? . 45501
F(114) H(109) 3.172 ? . 45501
F(114) H(110) 3.367 ? . 45501
F(114) H(113) 3.559 ? . 45501
F(114) H(115) 3.165 ? . 66602
F(114) H(116) 2.738 ? . 66602
F(114) H(117) 2.971 ? . 66602
F(114) H(118) 3.112 ? . 45501
F(115) H(1) 2.924 ? . 55602
F(115) H(3) 2.722 ? . 55602
F(115) H(114) 2.819 ? . 45501
F(115) H(117) 2.500 ? . 66602
O(4) H(108) 3.342 ? . 45501
O(4) H(111) 2.782 ? . 45501
O(5) H(8) 3.563 ? . 45502
O(5) H(107) 2.996 ? . 45501
O(6) H(108) 3.038 ? . 45501
O(102) H(119) 3.503 ? . 76602
O(103) H(113) 2.687 ? . 66602
O(103) H(119) 3.326 ? . 45501
O(104) H(7) 3.478 ? . 55602
O(106) H(113) 3.201 ? . 66602
O(106) H(114) 3.281 ? . 45501
O(106) H(119) 3.210 ? . 45501
O(107) H(113) 2.941 ? . .
O(107) H(116) 3.392 ? . 76602
O(107) H(119) 3.453 ? . 76602
O(108) H(102) 2.245 ? . .
O(108) H(106) 3.554 ? . .
C(6) H(111) 3.236 ? . 45501
C(8) H(105) 3.487 ? . .
C(8) H(108) 3.500 ? . 45501
C(9) H(11) 3.162 ? . 45502
C(9) H(107) 3.573 ? . 45501
C(10) H(107) 2.925 ? . 45501
C(11) H(107) 3.149 ? . 45501
C(11) H(108) 3.495 ? . 45501
C(11) H(109) 3.259 ? . 45501
C(12) H(107) 3.444 ? . 45501
C(12) H(108) 3.151 ? . 45501
C(12) H(109) 3.324 ? . 45501
C(13) H(5) 3.521 ? . 56502
C(15) H(9) 3.369 ? . 45502
C(105) H(113) 3.517 ? . 66602
C(106) H(4) 3.218 ? . 65602
C(108) H(113) 3.242 ? . 66602
C(108) H(114) 3.496 ? . 45501
C(109) H(10) 3.376 ? . 55502
C(111) H(112) 3.563 ? . 65602
C(113) H(110) 3.414 ? . 45501
C(113) H(117) 3.271 ? . 66602
C(117) H(102) 3.471 ? . .
C(118) H(102) 3.224 ? . 76602
H(1) F(108) 2.552 ? . 55602
H(1) F(115) 2.924 ? . 55602
H(2) F(108) 3.068 ? . 55602
H(3) F(102) 2.651 ? . 65602
H(3) F(115) 2.722 ? . 55602
H(4) F(101) 2.701 ? . 65602
H(4) F(102) 2.613 ? . 65602
H(4) C(106) 3.218 ? . 65602
H(5) F(14) 2.732 ? . 56502
H(5) F(15) 3.280 ? . 56502
H(5) F(107) 3.408 ? . 56602
H(5) F(109) 3.020 ? . 56602
H(5) C(13) 3.521 ? . 56502
H(5) H(109) 3.463 ? . 45501
H(7) F(11) 3.273 ? . 45502
H(7) F(101) 2.959 ? . 55602
H(7) F(107) 2.939 ? . 55602
H(7) O(104) 3.478 ? . 55602
H(8) F(2) 3.569 ? . 45502
H(8) F(11) 2.921 ? . 45502
H(8) F(101) 3.456 ? . 55602
H(8) O(5) 3.563 ? . 45502
H(8) H(9) 3.503 ? . 45502
H(9) C(15) 3.369 ? . 45502
H(9) H(8) 3.503 ? . 45502
H(9) H(9) 2.493 ? . 45502
H(10) F(10) 3.130 ? . 45502
H(10) F(106) 2.880 ? . 44401
H(10) F(111) 2.512 ? . 55502
H(10) F(112) 3.312 ? . 55502
H(10) C(109) 3.376 ? . 55502
H(11) F(10) 2.491 ? . 45502
H(11) F(11) 2.740 ? . 45502
H(11) F(12) 3.331 ? . 54501
H(11) F(105) 3.363 ? . 44401
H(11) F(106) 3.487 ? . 44401
H(11) C(9) 3.162 ? . 45502
H(12) F(12) 3.596 ? . 54501
H(12) F(105) 3.101 ? . 44401
H(12) F(106) 3.278 ? . 44401
H(101) F(5) 3.069 ? . 65602
H(101) F(11) 3.191 ? . 65601
H(102) F(5) 3.587 ? . 65602
H(102) O(108) 2.245 ? . .
H(102) C(117) 3.471 ? . .
H(102) C(118) 3.224 ? . 76602
H(102) H(115) 3.220 ? . .
H(102) H(117) 3.141 ? . 76602
H(102) H(118) 3.232 ? . 76602
H(102) H(119) 2.777 ? . 76602
H(103) F(10) 2.934 ? . 56602
H(103) F(12) 3.454 ? . 56602
H(104) F(10) 3.228 ? . 56602
H(105) F(7) 3.081 ? . .
H(105) F(8) 3.490 ? . .
H(105) F(9) 3.170 ? . .
H(105) F(110) 3.498 ? . 65602
H(105) C(8) 3.487 ? . .
H(105) H(112) 2.956 ? . 65602
H(106) O(108) 3.554 ? . .
H(107) Cu(1) 3.598 ? . 65501
H(107) F(3) 2.954 ? . 65501
H(107) F(10) 3.056 ? . 65501
H(107) O(5) 2.996 ? . 65501
H(107) C(9) 3.573 ? . 65501
H(107) C(10) 2.925 ? . 65501
H(107) C(11) 3.149 ? . 65501
H(107) C(12) 3.444 ? . 65501
H(108) Cu(1) 3.406 ? . 65501
H(108) F(3) 3.597 ? . 65501
H(108) F(9) 2.367 ? . 65501
H(108) F(13) 3.391 ? . 65501
H(108) F(114) 3.205 ? . 65501
H(108) O(4) 3.342 ? . 65501
H(108) O(6) 3.038 ? . 65501
H(108) C(8) 3.500 ? . 65501
H(108) C(11) 3.495 ? . 65501
H(108) C(12) 3.151 ? . 65501
H(109) F(13) 3.446 ? . 65501
H(109) F(114) 3.172 ? . 65501
H(109) C(11) 3.259 ? . 65501
H(109) C(12) 3.324 ? . 65501
H(109) H(5) 3.463 ? . 65501
H(109) H(113) 3.433 ? . .
H(109) H(116) 2.991 ? . 76602
H(110) F(8) 3.247 ? . 65501
H(110) F(8) 2.525 ? . 65602
H(110) F(9) 3.245 ? . 65501
H(110) F(113) 2.521 ? . 65501
H(110) F(113) 3.128 ? . 65602
H(110) F(114) 3.367 ? . 65501
H(110) C(113) 3.414 ? . 65501
H(111) F(1) 2.884 ? . 65501
H(111) F(3) 2.785 ? . 65501
H(111) F(8) 3.297 ? . 65501
H(111) F(9) 3.207 ? . 65501
H(111) F(113) 3.241 ? . 65602
H(111) O(4) 2.782 ? . 65501
H(111) C(6) 3.236 ? . 65501
H(112) F(8) 3.092 ? . 65602
H(112) F(112) 3.566 ? . 65602
H(112) F(113) 3.394 ? . 65602
H(112) C(111) 3.563 ? . 65602
H(112) H(105) 2.956 ? . 65602
H(113) Cu(102) 3.157 ? . .
H(113) F(108) 3.098 ? . 66602
H(113) F(109) 2.693 ? . 66602
H(113) F(114) 3.559 ? . 65501
H(113) O(103) 2.687 ? . 66602
H(113) O(106) 3.201 ? . 66602
H(113) O(107) 2.941 ? . .
H(113) C(105) 3.517 ? . 66602
H(113) C(108) 3.242 ? . 66602
H(113) H(109) 3.433 ? . .
H(114) F(4) 2.477 ? . 65602
H(114) F(108) 2.811 ? . 65501
H(114) F(109) 3.093 ? . 65501
H(114) F(115) 2.819 ? . 65501
H(114) O(106) 3.281 ? . 65501
H(114) C(108) 3.496 ? . 65501
H(115) F(4) 2.852 ? . 65602
H(115) F(13) 3.458 ? . 66602
H(115) F(104) 2.700 ? . .
H(115) F(114) 3.165 ? . 66602
H(115) H(102) 3.220 ? . .
H(116) F(4) 3.570 ? . 65602
H(116) F(108) 3.515 ? . 65501
H(116) F(109) 2.732 ? . 65501
H(116) F(114) 2.738 ? . 66602
H(116) O(107) 3.392 ? . 76602
H(116) H(109) 2.991 ? . 76602
H(117) F(4) 2.863 ? . 66501
H(117) F(114) 2.971 ? . 66602
H(117) F(115) 2.500 ? . 66602
H(117) C(113) 3.271 ? . 66602
H(117) H(102) 3.141 ? . 76602
H(118) F(4) 3.046 ? . 66501
H(118) F(104) 2.754 ? . 76602
H(118) F(114) 3.112 ? . 65501
H(118) H(102) 3.232 ? . 76602
H(119) Cu(102) 3.072 ? . 76602
H(119) F(104) 2.907 ? . 76602
H(119) O(102) 3.503 ? . 76602
H(119) O(103) 3.326 ? . 65501
H(119) O(106) 3.210 ? . 65501
H(119) O(107) 3.453 ? . 76602
H(119) H(102) 2.777 ? . 76602

loop_
_geom_torsion_atom_site_label_1
_geom_torsion_atom_site_label_2
_geom_torsion_atom_site_label_3
_geom_torsion_atom_site_label_4
_geom_torsion
_geom_torsion_publ_flag
_geom_torsion_site_symmetry_1
_geom_torsion_site_symmetry_2
_geom_torsion_site_symmetry_3
_geom_torsion_site_symmetry_4
O(1) Cu(1) O(3) C(5) -56.4(4) ? . . . .
O(1) Cu(1) O(3) Cu(2) 77.6(2) ? . . . 55502
O(3) Cu(1) O(1) Cu(2) -82.0(2) ? . . . .
O(3) Cu(1) O(1) C(1) 52.4(4) ? . . . .
O(1) Cu(1) O(5) C(10) 172.2(5) ? . . . .
O(5) Cu(1) O(1) Cu(2) 105.3(2) ? . . . .
O(5) Cu(1) O(1) C(1) -120.3(4) ? . . . .
O(5) Cu(1) O(3) Cu(2) 161.1(16) ? . . . 55502
O(3) Cu(1) O(6) C(12) -171.2(5) ? . . . .
O(6) Cu(1) O(3) C(5) 115.1(5) ? . . . .
O(6) Cu(1) O(3) Cu(2) -110.9(2) ? . . . 55502
O(5) Cu(1) O(6) C(12) 1.4(6) ? . . . .
O(6) Cu(1) O(5) C(10) 1.1(5) ? . . . .
O(1) Cu(2) O(2) C(3) -152.3(4) ? . . 55502 55502
O(2) Cu(2) O(1) Cu(1) -1.1(2) ? 55502 . . .
O(2) Cu(2) O(1) C(1) -130.6(5) ? 55502 . . .
O(1) Cu(2) O(3) Cu(1) 11.8(14) ? . . 55502 55502
O(1) Cu(2) O(3) C(5) -117.3(12) ? . . 55502 55502
O(3) Cu(2) O(1) Cu(1) 78.1(13) ? 55502 . . .
O(3) Cu(2) O(1) C(1) -51.5(15) ? 55502 . . .
O(1) Cu(2) O(7) C(14) -162.8(5) ? . . . .
O(7) Cu(2) O(1) Cu(1) -158.7(2) ? . . . .
O(7) Cu(2) O(1) C(1) 71.7(5) ? . . . .
O(2) Cu(2) O(3) Cu(1) 90.4(2) ? 55502 . 55502 55502
O(2) Cu(2) O(3) C(5) -38.7(5) ? 55502 . 55502 55502
O(3) Cu(2) O(2) C(3) 36.5(4) ? 55502 . 55502 55502
O(2) Cu(2) O(7) C(14) 114.4(7) ? 55502 . . .
O(7) Cu(2) O(2) C(3) -68.3(7) ? . . 55502 55502
O(3) Cu(2) O(7) C(14) 9.7(5) ? 55502 . . .
O(7) Cu(2) O(3) Cu(1) -111.3(2) ? . . 55502 55502
O(7) Cu(2) O(3) C(5) 119.6(5) ? . . 55502 55502
O(101) Cu(101) O(103) C(105) -50.5(4) ? . . . .
O(101) Cu(101) O(103) Cu(102) 87.5(2) ? . . . 66602
O(103) Cu(101) O(101) Cu(102) -79.1(2) ? . . . .
O(103) Cu(101) O(101) C(101) 55.3(4) ? . . . .
O(101) Cu(101) O(105) C(110) 167.9(5) ? . . . .
O(105) Cu(101) O(101) Cu(102) 100.5(2) ? . . . .
O(105) Cu(101) O(101) C(101) -125.1(4) ? . . . .
O(101) Cu(101) O(106) C(112) -86.6(9) ? . . . .
O(106) Cu(101) O(101) Cu(102) -171.0(6) ? . . . .
O(106) Cu(101) O(101) C(101) -36.7(10) ? . . . .
O(105) Cu(101) O(103) Cu(102) 81(3) ? . . . 66602
O(103) Cu(101) O(106) C(112) -178.2(5) ? . . . .
O(106) Cu(101) O(103) C(105) 113.2(4) ? . . . .
O(106) Cu(101) O(103) Cu(102) -108.9(2) ? . . . 66602
O(105) Cu(101) O(106) C(112) 1.2(5) ? . . . .
O(106) Cu(101) O(105) C(110) 4.3(5) ? . . . .
O(101) Cu(102) O(102) C(103) 36.3(5) ? . . . .
O(102) Cu(102) O(101) Cu(101) 91.5(2) ? . . . .
O(102) Cu(102) O(101) C(101) -38.1(4) ? . . . .
O(101) Cu(102) O(103) Cu(101) 82.6(10) ? . . 66602 66602
O(101) Cu(102) O(103) C(105) -48.5(12) ? . . 66602 66602
O(103) Cu(102) O(101) Cu(101) 8.1(11) ? 66602 . . .
O(103) Cu(102) O(101) C(101) -121.5(9) ? 66602 . . .
O(101) Cu(102) O(107) C(114) -18.5(6) ? . . . .
O(107) Cu(102) O(101) Cu(101) -99.4(2) ? . . . .
O(107) Cu(102) O(101) C(101) 131.0(4) ? . . . .
O(102) Cu(102) O(103) Cu(101) -1.5(2) ? . . 66602 66602
O(102) Cu(102) O(103) C(105) -132.7(5) ? . . 66602 66602
O(103) Cu(102) O(102) C(103) -157.3(5) ? 66602 . . .
O(102) Cu(102) O(107) C(114) 87.8(12) ? . . . .
O(107) Cu(102) O(102) C(103) -69.8(11) ? . . . .
O(103) Cu(102) O(107) C(114) 174.6(6) ? 66602 . . .
O(107) Cu(102) O(103) Cu(101) -170.1(2) ? . . 66602 66602
O(107) Cu(102) O(103) C(105) 58.7(5) ? . . 66602 66602
Cu(1) O(1) C(1) O(4) -1.8(6) ? . . . .
Cu(1) O(1) C(1) C(2) -127.7(5) ? . . . .
Cu(1) O(1) C(1) C(6) 108.7(5) ? . . . .
Cu(2) O(1) C(1) O(4) 123.8(5) ? . . . .
Cu(2) O(1) C(1) C(2) -2.1(8) ? . . . .
Cu(2) O(1) C(1) C(6) -125.7(5) ? . . . .
Cu(2) O(2) C(3) C(2) 114.3(5) ? 55502 . . .
Cu(2) O(2) C(3) C(4) -9.4(7) ? 55502 . . .
Cu(2) O(2) C(3) C(7) -127.2(5) ? 55502 . . .
Cu(1) O(3) C(5) O(4) 8.2(7) ? . . . .
Cu(1) O(3) C(5) C(4) 132.9(5) ? . . . .
Cu(1) O(3) C(5) C(8) -105.2(5) ? . . . .
Cu(2) O(3) C(5) O(4) -118.7(5) ? 55502 . . .
Cu(2) O(3) C(5) C(4) 6.0(7) ? 55502 . . .
Cu(2) O(3) C(5) C(8) 127.9(5) ? 55502 . . .
C(1) O(4) C(5) O(3) 67.5(7) ? . . . .
C(1) O(4) C(5) C(4) -57.5(6) ? . . . .
C(1) O(4) C(5) C(8) -176.7(5) ? . . . .
C(5) O(4) C(1) O(1) -72.4(6) ? . . . .
C(5) O(4) C(1) C(2) 56.7(6) ? . . . .
C(5) O(4) C(1) C(6) 174.1(5) ? . . . .
Cu(1) O(5) C(10) C(9) -178.6(4) ? . . . .
Cu(1) O(5) C(10) C(11) -2.5(10) ? . . . .
Cu(1) O(6) C(12) C(11) -3.0(11) ? . . . .
Cu(1) O(6) C(12) C(13) 176.0(4) ? . . . .
Cu(2) O(7) C(14) N(1) 180.0(4) ? . . . .
Cu(101) O(101) C(101) O(104) -7.9(6) ? . . . .
Cu(101) O(101) C(101) C(102) -133.4(4) ? . . . .
Cu(101) O(101) C(101) C(106) 103.6(5) ? . . . .
Cu(102) O(101) C(101) O(104) 118.9(5) ? . . . .
Cu(102) O(101) C(101) C(102) -6.5(7) ? . . . .
Cu(102) O(101) C(101) C(106) -129.5(5) ? . . . .
Cu(102) O(102) C(103) C(102) 8.0(7) ? . . . .
Cu(102) O(102) C(103) C(104) -114.2(5) ? . . . .
Cu(102) O(102) C(103) C(107) 127.0(5) ? . . . .
Cu(101) O(103) C(105) O(104) -0.1(5) ? . . . .
Cu(101) O(103) C(105) C(104) 125.5(5) ? . . . .
Cu(101) O(103) C(105) C(108) -111.7(5) ? . . . .
Cu(102) O(103) C(105) O(104) -127.1(5) ? 66602 . . .
Cu(102) O(103) C(105) C(104) -1.5(8) ? 66602 . . .
Cu(102) O(103) C(105) C(108) 121.3(5) ? 66602 . . .
C(101) O(104) C(105) O(103) 72.1(7) ? . . . .
C(101) O(104) C(105) C(104) -56.3(7) ? . . . .
C(101) O(104) C(105) C(108) -172.9(6) ? . . . .
C(105) O(104) C(101) O(101) -66.9(7) ? . . . .
C(105) O(104) C(101) C(102) 59.3(7) ? . . . .
C(105) O(104) C(101) C(106) 178.4(6) ? . . . .
Cu(101) O(105) C(110) C(109) 172.7(4) ? . . . .
Cu(101) O(105) C(110) C(111) -7.7(10) ? . . . .
Cu(101) O(106) C(112) C(111) -4.1(10) ? . . . .
Cu(101) O(106) C(112) C(113) 177.1(4) ? . . . .
Cu(102) O(107) C(114) N(101) -176.3(5) ? . . . .
C(117) O(108) C(118) N(102) 0.0(14) ? . . 76602 .
C(117) O(108) C(118) C(119) 148(5) ? . . 76602 .
C(118) O(108) C(117) N(102) -0.0(12) ? 76602 . . .
C(118) O(108) C(117) C(119) 121(7) ? 76602 . . 76602
C(15) N(1) C(14) O(7) -0.1(9) ? . . . .
C(16) N(1) C(14) O(7) -178.1(6) ? . . . .
C(115) N(101) C(114) O(107) -0.0(10) ? . . . .
C(116) N(101) C(114) O(107) 177.1(7) ? . . . .
C(117) N(102) C(118) O(108) -180.0(11) ? . . . 76602
C(117) N(102) C(118) C(119) -11.7(17) ? . . . 76602
C(118) N(102) C(117) O(108) -180.0(16) ? . . . .
C(118) N(102) C(117) C(119) 9.9(15) ? . . . 76602
C(117) N(102) C(118) O(108) -0.0(11) ? . . 76602 .
C(117) N(102) C(118) C(119) -168.3(17) ? . . 76602 .
C(118) N(102) C(117) O(108) 0.0(15) ? 76602 . . .
C(118) N(102) C(117) C(119) -170.1(15) ? 76602 . . 76602
C(117) N(102) C(119) C(118) 10.0(14) ? . . . 76602
C(119) N(102) C(117) O(108) -9.8(19) ? . . . .
C(119) N(102) C(117) C(118) -9.9(15) ? . . . 76602
C(117) N(102) C(119) C(118) 170.0(14) ? . . 76602 .
C(119) N(102) C(117) O(108) 170.2(19) ? 76602 . . .
C(119) N(102) C(117) C(118) 170.1(15) ? 76602 . . 76602
C(117) N(102) C(118) O(108) 0.0(12) ? 76602 . . 76602
C(117) N(102) C(118) C(119) 168.3(17) ? 76602 . . 76602
C(118) N(102) C(117) O(108) -0.0(16) ? . . 76602 76602
C(118) N(102) C(117) C(119) 170.1(15) ? . . 76602 .
C(117) N(102) C(118) O(108) 180.0(11) ? 76602 . 76602 .
C(117) N(102) C(118) C(119) 11.7(17) ? 76602 . 76602 .
C(118) N(102) C(117) O(108) 180.0(16) ? 76602 . 76602 76602
C(118) N(102) C(117) C(119) -9.9(15) ? 76602 . 76602 .
C(117) N(102) C(119) C(118) -170.0(14) ? 76602 . . 76602
C(119) N(102) C(117) O(108) -170.2(19) ? . . 76602 76602
C(119) N(102) C(117) C(118) -170.1(15) ? . . 76602 .
C(117) N(102) C(119) C(118) -10.0(14) ? 76602 . 76602 .
C(119) N(102) C(117) O(108) 9.8(19) ? 76602 . 76602 76602
C(119) N(102) C(117) C(118) 9.9(15) ? 76602 . 76602 .
C(118) N(102) C(119) C(117) -10.0(14) ? . . . 76602
C(119) N(102) C(118) O(108) 12(2) ? . . . 76602
C(119) N(102) C(118) C(117) 11.7(17) ? . . . 76602
C(118) N(102) C(119) C(117) -170.0(14) ? . . 76602 .
C(119) N(102) C(118) O(108) -168(2) ? 76602 . . 76602
C(119) N(102) C(118) C(117) -168.3(17) ? 76602 . . 76602
C(118) N(102) C(119) C(117) 170.0(14) ? 76602 . . 76602
C(119) N(102) C(118) O(108) 168(2) ? . . 76602 .
C(119) N(102) C(118) C(117) 168.3(17) ? . . 76602 .
C(118) N(102) C(119) C(117) 10.0(14) ? 76602 . 76602 .
C(119) N(102) C(118) O(108) -12(2) ? 76602 . 76602 .
C(119) N(102) C(118) C(117) -11.7(17) ? 76602 . 76602 .
O(1) C(1) C(2) C(3) 70.9(7) ? . . . .
O(1) C(1) C(6) F(1) -173.0(6) ? . . . .
O(1) C(1) C(6) F(2) 66.9(7) ? . . . .
O(1) C(1) C(6) F(3) -52.6(8) ? . . . .
O(4) C(1) C(2) C(3) -54.9(7) ? . . . .
O(4) C(1) C(6) F(1) -57.4(7) ? . . . .
O(4) C(1) C(6) F(2) -177.4(5) ? . . . .
O(4) C(1) C(6) F(3) 63.0(6) ? . . . .
C(2) C(1) C(6) F(1) 60.0(8) ? . . . .
C(2) C(1) C(6) F(2) -60.0(7) ? . . . .
C(2) C(1) C(6) F(3) -179.6(5) ? . . . .
C(6) C(1) C(2) C(3) -167.3(5) ? . . . .
C(1) C(2) C(3) O(2) -69.7(7) ? . . . .
C(1) C(2) C(3) C(4) 55.6(7) ? . . . .
C(1) C(2) C(3) C(7) 172.8(5) ? . . . .
O(2) C(3) C(4) C(5) 70.1(7) ? . . . .
O(2) C(3) C(7) F(4) -178.8(5) ? . . . .
O(2) C(3) C(7) F(5) 60.2(7) ? . . . .
O(2) C(3) C(7) F(6) -60.2(7) ? . . . .
C(2) C(3) C(4) C(5) -55.0(6) ? . . . .
C(2) C(3) C(7) F(4) -58.1(8) ? . . . .
C(2) C(3) C(7) F(5) -179.1(5) ? . . . .
C(2) C(3) C(7) F(6) 60.5(7) ? . . . .
C(4) C(3) C(7) F(4) 60.3(7) ? . . . .
C(4) C(3) C(7) F(5) -60.6(7) ? . . . .
C(4) C(3) C(7) F(6) 178.9(5) ? . . . .
C(7) C(3) C(4) C(5) -172.6(5) ? . . . .
C(3) C(4) C(5) O(3) -68.3(7) ? . . . .
C(3) C(4) C(5) O(4) 56.0(7) ? . . . .
C(3) C(4) C(5) C(8) 171.3(5) ? . . . .
O(3) C(5) C(8) F(7) -61.7(7) ? . . . .
O(3) C(5) C(8) F(8) 177.6(5) ? . . . .
O(3) C(5) C(8) F(9) 56.4(7) ? . . . .
O(4) C(5) C(8) F(7) -179.3(5) ? . . . .
O(4) C(5) C(8) F(8) 60.0(7) ? . . . .
O(4) C(5) C(8) F(9) -61.2(6) ? . . . .
C(4) C(5) C(8) F(7) 61.0(7) ? . . . .
C(4) C(5) C(8) F(8) -59.8(7) ? . . . .
C(4) C(5) C(8) F(9) 179.0(5) ? . . . .
F(10) C(9) C(10) O(5) 77.6(8) ? . . . .
F(10) C(9) C(10) C(11) -98.9(8) ? . . . .
F(11) C(9) C(10) O(5) -42.7(8) ? . . . .
F(11) C(9) C(10) C(11) 140.8(7) ? . . . .
F(12) C(9) C(10) O(5) -164.0(6) ? . . . .
F(12) C(9) C(10) C(11) 19.5(10) ? . . . .
O(5) C(10) C(11) C(12) 1.3(12) ? . . . .
C(9) C(10) C(11) C(12) 177.2(7) ? . . . .
C(10) C(11) C(12) O(6) 1.7(12) ? . . . .
C(10) C(11) C(12) C(13) -177.2(7) ? . . . .
O(6) C(12) C(13) F(13) -58.2(9) ? . . . .
O(6) C(12) C(13) F(14) 60.3(8) ? . . . .
O(6) C(12) C(13) F(15) 180.0(6) ? . . . .
C(11) C(12) C(13) F(13) 120.8(7) ? . . . .
C(11) C(12) C(13) F(14) -120.6(7) ? . . . .
C(11) C(12) C(13) F(15) -1.0(10) ? . . . .
O(101) C(101) C(102) C(103) 67.3(7) ? . . . .
O(101) C(101) C(106) F(101) -179.2(6) ? . . . .
O(101) C(101) C(106) F(102) 61.8(8) ? . . . .
O(101) C(101) C(106) F(103) -57.8(7) ? . . . .
O(104) C(101) C(102) C(103) -58.3(7) ? . . . .
O(104) C(101) C(106) F(101) -61.6(8) ? . . . .
O(104) C(101) C(106) F(102) 179.3(6) ? . . . .
O(104) C(101) C(106) F(103) 59.8(7) ? . . . .
C(102) C(101) C(106) F(101) 57.2(8) ? . . . .
C(102) C(101) C(106) F(102) -61.9(8) ? . . . .
C(102) C(101) C(106) F(103) 178.6(6) ? . . . .
C(106) C(101) C(102) C(103) -171.8(5) ? . . . .
C(101) C(102) C(103) O(102) -68.4(7) ? . . . .
C(101) C(102) C(103) C(104) 55.5(7) ? . . . .
C(101) C(102) C(103) C(107) 172.1(5) ? . . . .
O(102) C(103) C(104) C(105) 70.4(7) ? . . . .
O(102) C(103) C(107) F(104) -53.6(7) ? . . . .
O(102) C(103) C(107) F(105) -174.9(5) ? . . . .
O(102) C(103) C(107) F(106) 66.4(7) ? . . . .
C(102) C(103) C(104) C(105) -54.0(7) ? . . . .
C(102) C(103) C(107) F(104) 68.5(7) ? . . . .
C(102) C(103) C(107) F(105) -52.8(8) ? . . . .
C(102) C(103) C(107) F(106) -171.6(5) ? . . . .
C(104) C(103) C(107) F(104) -174.7(5) ? . . . .
C(104) C(103) C(107) F(105) 64.0(7) ? . . . .
C(104) C(103) C(107) F(106) -54.8(7) ? . . . .
C(107) C(103) C(104) C(105) -170.4(5) ? . . . .
C(103) C(104) C(105) O(103) -71.9(7) ? . . . .
C(103) C(104) C(105) O(104) 53.9(7) ? . . . .
C(103) C(104) C(105) C(108) 166.1(5) ? . . . .
O(103) C(105) C(108) F(107) 173.9(6) ? . . . .
O(103) C(105) C(108) F(108) 53.9(7) ? . . . .
O(103) C(105) C(108) F(109) -65.1(8) ? . . . .
O(104) C(105) C(108) F(107) 57.0(8) ? . . . .
O(104) C(105) C(108) F(108) -63.0(7) ? . . . .
O(104) C(105) C(108) F(109) 178.0(6) ? . . . .
C(104) C(105) C(108) F(107) -60.0(7) ? . . . .
C(104) C(105) C(108) F(108) -180.0(4) ? . . . .
C(104) C(105) C(108) F(109) 61.0(7) ? . . . .
F(110) C(109) C(110) O(105) 51.6(9) ? . . . .
F(110) C(109) C(110) C(111) -128.0(8) ? . . . .
F(111) C(109) C(110) O(105) -63.2(9) ? . . . .
F(111) C(109) C(110) C(111) 117.2(8) ? . . . .
F(112) C(109) C(110) O(105) 175.2(8) ? . . . .
F(112) C(109) C(110) C(111) -4.4(11) ? . . . .
O(105) C(110) C(111) C(112) 4.7(12) ? . . . .
C(109) C(110) C(111) C(112) -175.8(6) ? . . . .
C(110) C(111) C(112) O(106) 1.9(12) ? . . . .
C(110) C(111) C(112) C(113) -179.4(6) ? . . . .
O(106) C(112) C(113) F(113) -159.5(6) ? . . . .
O(106) C(112) C(113) F(114) 81.4(8) ? . . . .
O(106) C(112) C(113) F(115) -38.5(8) ? . . . .
C(111) C(112) C(113) F(113) 21.6(9) ? . . . .
C(111) C(112) C(113) F(114) -97.5(8) ? . . . .
C(111) C(112) C(113) F(115) 142.6(7) ? . . . .
O(108) C(117) C(118) N(102) -180.0(12) ? . . 76602 .
O(108) C(117) C(118) C(119) -159(3) ? . . 76602 .
O(108) C(117) C(119) N(102) -127(7) ? . . 76602 .
O(108) C(117) C(119) C(118) -135(7) ? . . 76602 .
N(102) C(117) C(118) O(108) 180.0(12) ? . . 76602 .
N(102) C(117) C(118) C(119) 21(3) ? . . 76602 .
N(102) C(117) C(119) C(118) -8.0(11) ? . . 76602 .
C(118) C(117) C(119) N(102) -8.2(12) ? 76602 . 76602 .
C(118) C(117) C(119) C(118) -16(2) ? 76602 . 76602 .
C(119) C(117) C(118) O(108) -171.6(15) ? 76602 . 76602 .
C(119) C(117) C(118) N(102) 8.4(13) ? 76602 . 76602 .
C(119) C(117) C(118) C(119) 29(4) ? 76602 . 76602 .
O(108) C(118) C(119) N(102) 153(4) ? 76602 . 76602 .
O(108) C(118) C(119) C(117) 161(4) ? 76602 . 76602 .
N(102) C(118) C(119) C(117) 8.1(11) ? . . 76602 .
C(117) C(118) C(119) N(102) 20(2) ? 76602 . 76602 .
C(117) C(118) C(119) C(117) 28(3) ? 76602 . 76602 .
